data_7241990
loop_
_publ_author_name
'Chatenever, Ana R. K.'
'Ehlke, Beatriz'
'Le Maguer\`es, Pierre'
'Reinheimer, Eric W.'
'Song, Xueling'
'Fei, Honghan'
'Oliver, Scott R. J.'

_publ_section_title
;
 Structural diversity of four lanthanide metal--organic frameworks based
 on 2,6-naphthalenedicarboxylate: synthesis, structures and
 photoluminescent properties
;
_journal_issue 6
_journal_name_full CrystEngComm
_journal_page_first 1388
_journal_page_last 1397
_journal_paper_doi 10.1039/D0CE01448F
_journal_volume 23
_journal_year 2021
_chemical_formula_moiety 'C84 H64 Gd4 N4 O28'
_chemical_formula_sum 'C84 H64 Gd4 N4 O28'
_chemical_formula_weight 2206.39
_space_group_crystal_system orthorhombic
_space_group_IT_number 29
_space_group_name_Hall 'P 2c -2ac'
_space_group_name_H-M_alt 'P c a 21'
_atom_sites_solution_hydrogens geom
_audit_creation_date 2020-07-30
_audit_creation_method
;
Olex2 1.3-ac4
(compiled 2020.03.28 svn.rd84adfe8 for Rigaku Oxford Diffraction, GUI svn.r6032)
;
_audit_update_record
;
2020-09-28 deposited with the CCDC.	2020-12-07 downloaded from the CCDC.
;
_cell_angle_alpha 90
_cell_angle_beta 90
_cell_angle_gamma 90
_cell_formula_units_Z 4
_cell_length_a 19.4366(9)
_cell_length_b 8.7643(4)
_cell_length_c 45.084(2)
_cell_measurement_reflns_used 5551
_cell_measurement_temperature 120(2)
_cell_measurement_theta_max 26.19
_cell_measurement_theta_min 2.49
_cell_volume 7680.0(6)
_computing_cell_refinement 'SAINT V8.38A (Bruker, 2018)'
_computing_data_reduction 'SAINT V8.38A (Bruker, 2018)'
_computing_molecular_graphics 'Olex2 1.3-ac4 (Dolomanov et al., 2009)'
_computing_publication_material 'Olex2 1.3-ac4 (Dolomanov et al., 2009)'
_computing_structure_refinement 'SHELXL 2018/3 (Sheldrick, 2015)'
_computing_structure_solution 'SHELXT 2014/5 (Sheldrick, 2014)'
_diffrn_ambient_temperature 120.01
_diffrn_measured_fraction_theta_full 1.000
_diffrn_measured_fraction_theta_max 1.000
_diffrn_measurement_device_type 'Bruker APEX-II CCD'
_diffrn_measurement_method '\f and \w scans'
_diffrn_radiation_type MoK\a
_diffrn_radiation_wavelength 0.71073
_diffrn_reflns_av_R_equivalents 0.0918
_diffrn_reflns_av_unetI/netI 0.0958
_diffrn_reflns_Laue_measured_fraction_full 1.000
_diffrn_reflns_Laue_measured_fraction_max 1.000
_diffrn_reflns_limit_h_max 24
_diffrn_reflns_limit_h_min -25
_diffrn_reflns_limit_k_max 11
_diffrn_reflns_limit_k_min -11
_diffrn_reflns_limit_l_max 60
_diffrn_reflns_limit_l_min -59
_diffrn_reflns_number 69213
_diffrn_reflns_point_group_measured_fraction_full 0.998
_diffrn_reflns_point_group_measured_fraction_max 0.998
_diffrn_reflns_theta_full 25.242
_diffrn_reflns_theta_max 28.297
_diffrn_reflns_theta_min 1.807
_diffrn_source_current 30.0
_diffrn_source_power 1.5
_diffrn_source_voltage 50.0
_diffrn_standards_number 0
_exptl_absorpt_coefficient_mu 3.500
_exptl_absorpt_correction_T_max 0.0479
_exptl_absorpt_correction_T_min 0.0215
_exptl_absorpt_correction_type gaussian
_exptl_absorpt_process_details
;
SADABS-2016/2 (Bruker,2016/2) was used for absorption correction.
wR2(int) was 0.0819 before and 0.0676 after correction.
The Ratio of minimum to maximum transmission is 0.4489.
The \l/2 correction factor is Not present.
;
_exptl_crystal_colour colourless
_exptl_crystal_colour_primary colourless
_exptl_crystal_density_diffrn 1.908
_exptl_crystal_description block
_exptl_crystal_F_000 4304
_exptl_crystal_size_max 0.095
_exptl_crystal_size_mid 0.058
_exptl_crystal_size_min 0.037
_refine_diff_density_max 2.085
_refine_diff_density_min -1.329
_refine_diff_density_rms 0.167
_refine_ls_abs_structure_details
;
 Refined as an inversion twin.
;
_refine_ls_abs_structure_Flack 0.461(17)
_refine_ls_extinction_method none
_refine_ls_goodness_of_fit_ref 1.005
_refine_ls_hydrogen_treatment constr
_refine_ls_matrix_type full
_refine_ls_number_parameters 1128
_refine_ls_number_reflns 19055
_refine_ls_number_restraints 1119
_refine_ls_restrained_S_all 0.978
_refine_ls_R_factor_all 0.0897
_refine_ls_R_factor_gt 0.0508
_refine_ls_shift/su_max 0.001
_refine_ls_shift/su_mean 0.000
_refine_ls_structure_factor_coef Fsqd
_refine_ls_weighting_details 'w=1/[\s^2^(Fo^2^)+(0.0306P)^2^+3.3319P] where P=(Fo^2^+2Fc^2^)/3'
_refine_ls_weighting_scheme calc
_refine_ls_wR_factor_gt 0.0842
_refine_ls_wR_factor_ref 0.0962
_reflns_Friedel_coverage 0.971
_reflns_Friedel_fraction_full 0.997
_reflns_Friedel_fraction_max 0.995
_reflns_number_gt 13636
_reflns_number_total 19055
_reflns_threshold_expression 'I > 2\s(I)'
_cod_data_source_file d0ce01448f2.cif
_cod_data_source_block gd_a
_cod_depositor_comments 'Adding full bibliography for 7241989--7241992.cif.'
_cod_original_cell_volume 7679.9(6)
_cod_database_code 7241990
_shelx_shelxl_version_number 2018/3
_shelx_space_group_comment
;
The symmetry employed for this shelxl refinement is uniquely defined
by the following loop, which should always be used as a source of
symmetry information in preference to the above space-group names.
They are only intended as comments.
;
_shelx_estimated_absorpt_t_max 0.881
_shelx_estimated_absorpt_t_min 0.732
_olex2_refinement_description
;
1. Twinned data refinement
 Scales: 0.539(17)
 0.461(17)
2. Fixed Uiso
 At 1.2 times of:
  All C(H) groups
 At 1.5 times of:
  All C(H,H,H) groups
3. Restrained distances
 O1_10-C1_10 = O1_10-C8
 1.23 with sigma of 0.001
 O1_10-C1_10 \\sim O1_10-C8
 with sigma of 0.001
 N1_10-C1_10 \\sim N37-C8
 with sigma of 0.001
 N1_10-C2_10 \\sim N1_10-C3_10 \\sim N37-C25 \\sim N37-C60
 with sigma of 0.001
4. Uiso/Uaniso restraints and constraints
C1_10 \\sim N1_10 \\sim C3_10 \\sim C2_10 \\sim C8 \\sim N37 \\sim C60: within
2A with sigma of 0.001 and sigma for terminal atoms of 0.002 within 2A
5. Rigid body (RIGU) restrains
 All non-hydrogen atoms
 with sigma for 1-2 distances of 0.004 and sigma for 1-3 distances of 0.004
6. Others
 Fixed Sof: C8(0.25) H8(0.25) C25(0.25) H25A(0.25) H25B(0.25) H25C(0.25)
 N37(0.25) C60(0.25) H60A(0.25) H60B(0.25) H60C(0.25) N1(0.75) C1(0.75)
 H1(0.75) C2(0.75) H2A(0.75) H2B(0.75) H2C(0.75) C3(0.75) H3A(0.75) H3B(0.75)
 H3C(0.75)
7.a Aromatic/amide H refined with riding coordinates:
 C8(H8), C3(H3), C4(H4), C6(H6), C8(H8), C9(H9), C11(H11), C3(H3), C5(H5),
 C6(H6), C8(H8), C10(H10), C11(H11), C3(H3), C4(H4), C6(H6), C8(H8), C9(H9),
 C11(H11), C3(H3), C4(H4), C6(H6), C8(H8), C9(H9), C11(H11), C3(H3), C5(H5),
 C6(H6), C8(H8), C10(H10), C11(H11), C3(H3), C4(H4), C6(H6), C8(H8), C9(H9),
 C11(H11), C1(H1), C1(H1), C1(H1), C1(H1)
7.b Idealised Me refined as rotating group:
 C25(H25A,H25B,H25C), C60(H60A,H60B,H60C), C2(H2A,H2B,H2C), C3(H3A,H3B,H3C),
 C2(H2A,H2B,H2C), C3(H3A,H3B,H3C), C2(H2A,H2B,H2C), C3(H3A,H3B,H3C), C2(H2A,H2B,
 H2C), C3(H3A,H3B,H3C)
;
_olex2_submission_special_instructions 'No special instructions were received'

loop_
_space_group_symop_operation_xyz
'x, y, z'
'-x, -y, z+1/2'
'x+1/2, -y, z'
'-x+1/2, y, z+1/2'

loop_
_atom_site_label
_atom_site_type_symbol
_atom_site_fract_x
_atom_site_fract_y
_atom_site_fract_z
_atom_site_U_iso_or_equiv
_atom_site_adp_type
_atom_site_occupancy
_atom_site_site_symmetry_order
_atom_site_calc_flag
_atom_site_refinement_flags_posn
_atom_site_refinement_flags_adp
_atom_site_refinement_flags_occupancy
_atom_site_disorder_assembly
_atom_site_disorder_group
Gd1 Gd 0.57766(3) 1.00898(6) 0.52956(3) 0.01917(13) Uani 1 1 d . . . . .
Gd2 Gd 0.83220(3) 0.88987(6) 0.52819(3) 0.01970(13) Uani 1 1 d . . . . .
Gd3 Gd 0.52607(3) 0.46076(6) 0.28128(3) 0.01957(12) Uani 1 1 d . . . . .
Gd4 Gd 0.77639(3) 0.39986(7) 0.28098(3) 0.02005(13) Uani 1 1 d . . . . .
C8 C 0.6784(9) 0.097(4) 0.2661(10) 0.038(2) Uani 0.25 1 d D U P A 2
H8 H 0.638909 0.157817 0.270019 0.046 Uiso 0.25 1 calc R U P A 2
C25 C 0.720(2) -0.118(5) 0.2362(10) 0.039(13) Uani 0.25 1 d D . P A 2
H25A H 0.708396 -0.116928 0.215084 0.059 Uiso 0.25 1 calc R U P A 2
H25B H 0.720578 -0.224036 0.243349 0.059 Uiso 0.25 1 calc R U P A 2
H25C H 0.765781 -0.073018 0.239065 0.059 Uiso 0.25 1 calc R U P A 2
N37 N 0.6687(12) -0.030(4) 0.2530(12) 0.038(2) Uani 0.25 1 d D U P A 2
C60 C 0.5953(14) -0.063(7) 0.2480(13) 0.039(2) Uani 0.25 1 d D U P A 2
H60A H 0.578832 -0.134196 0.263225 0.058 Uiso 0.25 1 calc R U P A 2
H60B H 0.589418 -0.109685 0.228347 0.058 Uiso 0.25 1 calc R U P A 2
H60C H 0.568766 0.031595 0.248997 0.058 Uiso 0.25 1 calc R U P A 2
O1_1 O 0.5072(5) 1.0568(12) 0.56934(19) 0.027(2) Uani 1 1 d . . . . .
O2_1 O 0.3977(5) 1.1294(11) 0.57244(19) 0.023(2) Uani 1 1 d . . . . .
O3_1 O 0.5211(5) 1.3084(10) 0.76702(19) 0.027(2) Uani 1 1 d . . . . .
O4_1 O 0.6323(5) 1.2586(10) 0.76038(19) 0.028(2) Uani 1 1 d . . . . .
C1_1 C 0.4567(7) 1.1127(14) 0.5832(3) 0.019(2) Uani 1 1 d . . . . .
C2_1 C 0.4698(7) 1.1572(15) 0.6151(3) 0.021(3) Uani 1 1 d . . . . .
C3_1 C 0.4267(7) 1.2676(15) 0.6285(3) 0.024(3) Uani 1 1 d . . . . .
H3_1 H 0.390828 1.313921 0.617408 0.028 Uiso 1 1 calc R U . . .
C4_1 C 0.4367(7) 1.3078(16) 0.6576(3) 0.028(3) Uani 1 1 d . . . . .
H4_1 H 0.407890 1.382108 0.666635 0.033 Uiso 1 1 calc R U . . .
C5_1 C 0.4909(6) 1.2370(15) 0.6745(3) 0.022(3) Uani 1 1 d . . . . .
C6_1 C 0.5025(7) 1.2759(15) 0.7045(3) 0.025(3) Uani 1 1 d . . . . .
H6_1 H 0.472932 1.346632 0.714149 0.030 Uiso 1 1 calc R U . . .
C7_1 C 0.5564(7) 1.2117(15) 0.7198(3) 0.021(3) Uani 1 1 d . . . . .
C8_1 C 0.5991(7) 1.1049(16) 0.7063(3) 0.028(3) Uani 1 1 d . . . . .
H8_1 H 0.636085 1.060741 0.717072 0.034 Uiso 1 1 calc R U . . .
C9_1 C 0.5874(7) 1.0640(16) 0.6776(3) 0.028(3) Uani 1 1 d . . . . .
H9_1 H 0.616191 0.989215 0.668724 0.033 Uiso 1 1 calc R U . . .
C10_1 C 0.5340(7) 1.1288(15) 0.6606(3) 0.022(3) Uani 1 1 d . . . . .
C11_1 C 0.5218(6) 1.0915(15) 0.6308(3) 0.020(2) Uani 1 1 d . . . . .
H11_1 H 0.550511 1.018477 0.621342 0.024 Uiso 1 1 calc R U . . .
C12_1 C 0.5702(7) 1.2641(15) 0.7515(3) 0.024(3) Uani 1 1 d . . . . .
O1_2 O 0.4949(4) 0.8225(10) 0.51774(19) 0.024(2) Uani 1 1 d . . . . .
O2_2 O 0.3824(5) 0.8808(10) 0.51340(18) 0.024(2) Uani 1 1 d . . . . .
O3_2 O 0.3569(5) 0.5593(11) 0.31778(19) 0.024(2) Uani 1 1 d . . . . .
O4_2 O 0.4676(5) 0.5110(10) 0.32524(19) 0.022(2) Uani 1 1 d . . . . .
C1_2 C 0.4392(7) 0.8310(15) 0.5041(3) 0.022(3) Uani 1 1 d . . . . .
C2_2 C 0.4415(7) 0.7687(16) 0.4721(3) 0.026(3) Uani 1 1 d . . . . .
C3_2 C 0.3892(7) 0.7983(15) 0.4525(3) 0.023(3) Uani 1 1 d . . . . .
H3_2 H 0.350592 0.857249 0.458418 0.028 Uiso 1 1 calc R U . . .
C4_2 C 0.3938(7) 0.7389(16) 0.4230(3) 0.024(3) Uani 1 1 d . . . . .
C5_2 C 0.3427(7) 0.7668(17) 0.4016(3) 0.025(3) Uani 1 1 d . . . . .
H5_2 H 0.304121 0.827461 0.407035 0.030 Uiso 1 1 calc R U . . .
C6_2 C 0.3461(7) 0.7106(15) 0.3735(3) 0.023(3) Uani 1 1 d . . . . .
H6_2 H 0.310484 0.730254 0.359601 0.028 Uiso 1 1 calc R U . . .
C7_2 C 0.4045(7) 0.6215(15) 0.3656(3) 0.022(3) Uani 1 1 d . . . . .
C8_2 C 0.4552(7) 0.5952(15) 0.3849(3) 0.022(3) Uani 1 1 d . . . . .
H8_2 H 0.494394 0.538652 0.378761 0.026 Uiso 1 1 calc R U . . .
C9_2 C 0.4517(7) 0.6503(14) 0.4145(3) 0.019(3) Uani 1 1 d . . . . .
C10_2 C 0.5050(7) 0.6259(15) 0.4353(3) 0.024(3) Uani 1 1 d . . . . .
H10_2 H 0.545078 0.571047 0.429610 0.029 Uiso 1 1 calc R U . . .
C11_2 C 0.4990(7) 0.6821(15) 0.4639(3) 0.025(3) Uani 1 1 d . . . . .
H11_2 H 0.534039 0.661671 0.478001 0.030 Uiso 1 1 calc R U . . .
C12_2 C 0.4102(7) 0.5594(14) 0.3341(3) 0.019(2) Uani 1 1 d . . . . .
O1_3 O 0.6368(5) 0.9496(11) 0.48665(19) 0.025(2) Uani 1 1 d . . . . .
O2_3 O 0.7501(5) 0.9229(10) 0.49155(19) 0.024(2) Uani 1 1 d . . . . .
O3_3 O 0.7248(5) 0.6267(10) 0.29707(19) 0.025(2) Uani 1 1 d . . . . .
O4_3 O 0.6104(4) 0.6412(10) 0.29216(18) 0.022(2) Uani 1 1 d . . . . .
C1_3 C 0.6944(7) 0.9128(14) 0.4767(3) 0.017(2) Uani 1 1 d . . . . .
C2_3 C 0.6999(7) 0.8537(15) 0.4456(3) 0.022(3) Uani 1 1 d . . . . .
C3_3 C 0.7606(7) 0.7781(16) 0.4366(3) 0.024(3) Uani 1 1 d . . . . .
H3_3 H 0.797428 0.764877 0.450187 0.028 Uiso 1 1 calc R U . . .
C4_3 C 0.7662(8) 0.7229(17) 0.4076(3) 0.026(3) Uani 1 1 d . . . . .
H4_3 H 0.807056 0.672794 0.401457 0.032 Uiso 1 1 calc R U . . .
C5_3 C 0.7101(7) 0.7419(15) 0.3872(3) 0.019(3) Uani 1 1 d . . . . .
C6_3 C 0.7144(7) 0.6920(15) 0.3576(3) 0.022(3) Uani 1 1 d . . . . .
H6_3 H 0.755172 0.643832 0.350715 0.027 Uiso 1 1 calc R U . . .
C7_3 C 0.6610(7) 0.7118(16) 0.3387(3) 0.024(3) Uani 1 1 d . . . . .
C8_3 C 0.5991(7) 0.7805(15) 0.3482(3) 0.025(3) Uani 1 1 d . . . . .
H8_3 H 0.561414 0.789318 0.334952 0.030 Uiso 1 1 calc R U . . .
C9_3 C 0.5937(7) 0.8343(15) 0.3767(3) 0.024(3) Uani 1 1 d . . . . .
H9_3 H 0.552589 0.883545 0.382916 0.029 Uiso 1 1 calc R U . . .
C10_3 C 0.6492(7) 0.8169(16) 0.3969(3) 0.022(3) Uani 1 1 d . . . . .
C11_3 C 0.6448(7) 0.8719(15) 0.4268(3) 0.021(3) Uani 1 1 d . . . . .
H11_3 H 0.603989 0.920422 0.433598 0.026 Uiso 1 1 calc R U . . .
C12_3 C 0.6658(7) 0.6543(16) 0.3070(3) 0.025(3) Uani 1 1 d . . . . .
O1_4 O 0.6611(5) 1.0831(11) 0.5640(2) 0.025(2) Uani 1 1 d . . . . .
O2_4 O 0.7745(5) 1.0723(11) 0.5556(2) 0.028(2) Uani 1 1 d . . . . .
O3_4 O 0.9171(5) 1.3801(11) 0.73826(19) 0.026(2) Uani 1 1 d . . . . .
O4_4 O 0.8057(5) 1.4226(11) 0.7454(2) 0.028(2) Uani 1 1 d . . . . .
C1_4 C 0.7226(7) 1.0997(16) 0.5718(3) 0.022(3) Uani 1 1 d . . . . .
C2_4 C 0.7362(7) 1.1550(15) 0.6029(3) 0.022(3) Uani 1 1 d . . . . .
C3_4 C 0.6857(7) 1.2432(16) 0.6175(3) 0.027(3) Uani 1 1 d . . . . .
H3_4 H 0.643735 1.267503 0.607786 0.032 Uiso 1 1 calc R U . . .
C4_4 C 0.6978(7) 1.2928(16) 0.6455(3) 0.027(3) Uani 1 1 d . . . . .
H4_4 H 0.663132 1.349403 0.655500 0.032 Uiso 1 1 calc R U . . .
C5_4 C 0.7603(7) 1.2627(15) 0.6602(3) 0.024(3) Uani 1 1 d . . . . .
C6_4 C 0.7751(7) 1.3199(16) 0.6887(3) 0.025(3) Uani 1 1 d . . . . .
H6_4 H 0.740943 1.375373 0.699301 0.030 Uiso 1 1 calc R U . . .
C7_4 C 0.8393(7) 1.2956(16) 0.7015(3) 0.023(3) Uani 1 1 d . . . . .
C8_4 C 0.8884(7) 1.2045(16) 0.6870(3) 0.027(3) Uani 1 1 d . . . . .
H8_4 H 0.931799 1.185657 0.696049 0.033 Uiso 1 1 calc R U . . .
C9_4 C 0.8736(8) 1.1431(16) 0.6599(3) 0.029(3) Uani 1 1 d . . . . .
H9_4 H 0.906334 1.077876 0.650773 0.035 Uiso 1 1 calc R U . . .
C10_4 C 0.8115(7) 1.1734(17) 0.6452(3) 0.027(3) Uani 1 1 d . . . . .
C11_4 C 0.7969(6) 1.1184(15) 0.6162(3) 0.021(3) Uani 1 1 d . . . . .
H11_4 H 0.829438 1.056271 0.606151 0.026 Uiso 1 1 calc R U . . .
C12_4 C 0.8546(7) 1.3687(16) 0.7308(3) 0.022(3) Uani 1 1 d . . . . .
O1_5 O 0.6256(5) 0.7824(10) 0.54791(18) 0.0227(19) Uani 1 1 d . . . . .
O2_5 O 0.7407(5) 0.7518(11) 0.54889(19) 0.027(2) Uani 1 1 d . . . . .
O3_5 O 0.6753(5) 0.5798(12) 0.7482(2) 0.029(2) Uani 1 1 d . . . . .
O4_5 O 0.5613(5) 0.5897(11) 0.7468(2) 0.029(2) Uani 1 1 d . . . . .
C1_5 C 0.6823(7) 0.7564(14) 0.5614(3) 0.021(3) Uani 1 1 d . . . . .
C2_5 C 0.6799(7) 0.7298(15) 0.5944(3) 0.025(3) Uani 1 1 d . . . . .
C3_5 C 0.6191(7) 0.7103(16) 0.6091(3) 0.028(3) Uani 1 1 d . . . . .
H3_5 H 0.576951 0.714055 0.598397 0.034 Uiso 1 1 calc R U . . .
C4_5 C 0.6184(7) 0.6839(15) 0.6407(3) 0.021(3) Uani 1 1 d . . . . .
C5_5 C 0.5562(7) 0.6599(17) 0.6561(3) 0.029(3) Uani 1 1 d . . . . .
H5_5 H 0.513729 0.659304 0.645610 0.035 Uiso 1 1 calc R U . . .
C6_5 C 0.5570(7) 0.6375(17) 0.6860(3) 0.032(3) Uani 1 1 d . . . . .
H6_5 H 0.514769 0.623026 0.696236 0.038 Uiso 1 1 calc R U . . .
C7_5 C 0.6198(7) 0.6354(15) 0.7024(3) 0.022(3) Uani 1 1 d . . . . .
C8_5 C 0.6804(7) 0.6593(16) 0.6874(3) 0.027(3) Uani 1 1 d . . . . .
H8_5 H 0.722522 0.656898 0.698082 0.033 Uiso 1 1 calc R U . . .
C9_5 C 0.6816(7) 0.6879(16) 0.6561(3) 0.026(3) Uani 1 1 d . . . . .
C10_5 C 0.7423(8) 0.7098(18) 0.6404(3) 0.032(3) Uani 1 1 d . . . . .
H10_5 H 0.784866 0.711641 0.650746 0.038 Uiso 1 1 calc R U . . .
C11_5 C 0.7419(8) 0.7289(19) 0.6103(3) 0.035(4) Uani 1 1 d . . . . .
H11_5 H 0.784211 0.741717 0.599996 0.042 Uiso 1 1 calc R U . . .
C12_5 C 0.6197(7) 0.6008(16) 0.7347(3) 0.024(3) Uani 1 1 d . . . . .
O1_6 O 0.6096(5) 0.3322(11) 0.3079(2) 0.024(2) Uani 1 1 d . . . . .
O2_6 O 0.7163(5) 0.3290(12) 0.3251(2) 0.026(2) Uani 1 1 d . . . . .
O3_6 O 0.3887(5) 0.1669(11) 0.4832(2) 0.028(2) Uani 1 1 d . . . . .
O4_6 O 0.4935(5) 0.1366(11) 0.5024(2) 0.027(2) Uani 1 1 d . . . . .
C1_6 C 0.6531(7) 0.3223(17) 0.3285(3) 0.024(3) Uani 1 1 d . . . . .
C2_6 C 0.6254(8) 0.2973(15) 0.3591(3) 0.023(3) Uani 1 1 d . . . . .
C3_6 C 0.6683(8) 0.3225(16) 0.3841(3) 0.029(3) Uani 1 1 d . . . . .
H3_6 H 0.714141 0.356822 0.381214 0.034 Uiso 1 1 calc R U . . .
C4_6 C 0.6443(7) 0.2977(17) 0.4125(3) 0.028(3) Uani 1 1 d . . . . .
H4_6 H 0.673682 0.315762 0.428994 0.034 Uiso 1 1 calc R U . . .
C5_6 C 0.5769(7) 0.2464(14) 0.4173(3) 0.020(2) Uani 1 1 d . . . . .
C6_6 C 0.5488(7) 0.2215(16) 0.4461(3) 0.026(3) Uani 1 1 d . . . . .
H6_6 H 0.577200 0.236411 0.463048 0.031 Uiso 1 1 calc R U . . .
C7_6 C 0.4833(7) 0.1776(15) 0.4500(3) 0.023(3) Uani 1 1 d . . . . .
C8_6 C 0.4396(7) 0.1546(16) 0.4247(3) 0.026(3) Uani 1 1 d . . . . .
H8_6 H 0.393032 0.125677 0.427647 0.031 Uiso 1 1 calc R U . . .
C9_6 C 0.4638(7) 0.1736(15) 0.3969(3) 0.024(3) Uani 1 1 d . . . . .
H9_6 H 0.434746 0.156395 0.380304 0.029 Uiso 1 1 calc R U . . .
C10_6 C 0.5332(7) 0.2194(14) 0.3927(3) 0.022(2) Uani 1 1 d . . . . .
C11_6 C 0.5593(7) 0.2472(15) 0.3637(3) 0.025(3) Uani 1 1 d . . . . .
H11_6 H 0.530163 0.230614 0.347078 0.030 Uiso 1 1 calc R U . . .
C12_6 C 0.4528(8) 0.1598(16) 0.4806(3) 0.027(3) Uani 1 1 d . . . . .
O1_7 O 0.8707(5) 0.6381(10) 0.5309(2) 0.031(2) Uani 1 1 d . . . . .
N1_7 N 0.9265(6) 0.4601(13) 0.5585(3) 0.029(2) Uani 1 1 d . . . . .
C1_7 C 0.8715(8) 0.5270(17) 0.5478(3) 0.031(3) Uani 1 1 d . . . . .
H1_7 H 0.828178 0.486453 0.553626 0.037 Uiso 1 1 calc R U . . .
C2_7 C 0.9951(8) 0.5175(16) 0.5524(4) 0.035(3) Uani 1 1 d . . . . .
H2A_7 H 1.026144 0.431595 0.548454 0.053 Uiso 1 1 calc R U . . .
H2B_7 H 1.011937 0.575141 0.569521 0.053 Uiso 1 1 calc R U . . .
H2C_7 H 0.993670 0.584347 0.534955 0.053 Uiso 1 1 calc R U . . .
C3_7 C 0.9218(9) 0.3302(18) 0.5787(3) 0.040(4) Uani 1 1 d . . . . .
H3A_7 H 0.874984 0.288959 0.578282 0.060 Uiso 1 1 calc R U . . .
H3B_7 H 0.933058 0.363355 0.598874 0.060 Uiso 1 1 calc R U . . .
H3C_7 H 0.954377 0.251062 0.572435 0.060 Uiso 1 1 calc R U . . .
O1_8 O 0.6229(5) 1.2528(11) 0.5153(2) 0.036(2) Uani 1 1 d . . . . .
N1_8 N 0.7020(6) 1.4092(12) 0.4951(3) 0.028(2) Uani 1 1 d . . . . .
C1_8 C 0.6831(8) 1.2818(15) 0.5076(3) 0.027(3) Uani 1 1 d . . . . .
H1_8 H 0.717223 1.206263 0.510928 0.032 Uiso 1 1 calc R U . . .
C2_8 C 0.7733(8) 1.432(2) 0.4856(4) 0.041(4) Uani 1 1 d . . . . .
H2A_8 H 0.776205 1.422506 0.463957 0.062 Uiso 1 1 calc R U . . .
H2B_8 H 0.802911 1.355615 0.494914 0.062 Uiso 1 1 calc R U . . .
H2C_8 H 0.788599 1.534558 0.491470 0.062 Uiso 1 1 calc R U . . .
C3_8 C 0.6531(8) 1.5310(16) 0.4897(3) 0.035(4) Uani 1 1 d . . . . .
H3A_8 H 0.651650 1.553867 0.468454 0.053 Uiso 1 1 calc R U . . .
H3B_8 H 0.667292 1.622438 0.500655 0.053 Uiso 1 1 calc R U . . .
H3C_8 H 0.607354 1.499156 0.496422 0.053 Uiso 1 1 calc R U . . .
O1_9 O 0.4788(5) 0.2163(10) 0.2929(2) 0.028(2) Uani 1 1 d . . . . .
N1_9 N 0.3964(6) 0.0710(13) 0.3148(2) 0.026(2) Uani 1 1 d . . . . .
C1_9 C 0.4177(7) 0.1956(15) 0.3006(3) 0.026(3) Uani 1 1 d . . . . .
H1_9 H 0.384882 0.272545 0.296169 0.031 Uiso 1 1 calc R U . . .
C2_9 C 0.4429(8) -0.0515(17) 0.3228(3) 0.036(3) Uani 1 1 d . . . . .
H2A_9 H 0.489050 -0.028752 0.315174 0.054 Uiso 1 1 calc R U . . .
H2B_9 H 0.426529 -0.147445 0.314124 0.054 Uiso 1 1 calc R U . . .
H2C_9 H 0.444698 -0.061151 0.344410 0.054 Uiso 1 1 calc R U . . .
C3_9 C 0.3251(7) 0.0525(18) 0.3240(4) 0.036(3) Uani 1 1 d . . . . .
H3A_9 H 0.297103 0.134162 0.315307 0.054 Uiso 1 1 calc R U . . .
H3B_9 H 0.322224 0.057616 0.345660 0.054 Uiso 1 1 calc R U . . .
H3C_9 H 0.307904 -0.046602 0.317175 0.054 Uiso 1 1 calc R U . . .
O1_10 O 0.7343(5) 0.1486(10) 0.2740(2) 0.038(3) Uani 1 1 d D . . . .
N1_10 N 0.6715(8) -0.038(2) 0.2529(5) 0.038(2) Uani 0.75 1 d D U P A 1
C1_10 C 0.7271(11) 0.0345(15) 0.2584(3) 0.038(2) Uani 0.75 1 d D U P A 1
H1_10 H 0.767632 -0.004599 0.249470 0.046 Uiso 0.75 1 calc R U P A 1
C2_10 C 0.6027(9) 0.000(2) 0.2646(4) 0.038(2) Uani 0.75 1 d D U P A 1
H2A_10 H 0.607531 0.052301 0.283714 0.058 Uiso 0.75 1 calc R U P A 1
H2B_10 H 0.576092 -0.093572 0.267217 0.058 Uiso 0.75 1 calc R U P A 1
H2C_10 H 0.578921 0.067555 0.250562 0.058 Uiso 0.75 1 calc R U P A 1
C3_10 C 0.6767(12) -0.174(2) 0.2339(4) 0.039(2) Uani 0.75 1 d D U P A 1
H3A_10 H 0.652116 -0.156217 0.215290 0.058 Uiso 0.75 1 calc R U P A 1
H3B_10 H 0.656170 -0.261586 0.244228 0.058 Uiso 0.75 1 calc R U P A 1
H3C_10 H 0.725195 -0.195585 0.229741 0.058 Uiso 0.75 1 calc R U P A 1

loop_
_atom_site_aniso_label
_atom_site_aniso_U_11
_atom_site_aniso_U_22
_atom_site_aniso_U_33
_atom_site_aniso_U_23
_atom_site_aniso_U_13
_atom_site_aniso_U_12
Gd1 0.0169(3) 0.0267(3) 0.0139(3) -0.0015(3) -0.0003(3) -0.0002(2)
Gd2 0.0166(3) 0.0288(3) 0.0137(3) 0.0002(3) 0.0001(3) -0.0013(3)
Gd3 0.0181(3) 0.0278(3) 0.0129(3) -0.0011(3) 0.0003(3) 0.0016(2)
Gd4 0.0183(3) 0.0279(3) 0.0140(3) -0.0007(3) 0.0009(3) -0.0016(2)
C8 0.045(5) 0.041(5) 0.029(4) -0.001(3) 0.004(4) -0.007(4)
C25 0.05(2) 0.03(2) 0.04(3) 0.00(2) 0.01(2) -0.01(2)
N37 0.045(5) 0.041(5) 0.029(4) -0.001(3) 0.004(4) -0.007(4)
C60 0.045(5) 0.041(5) 0.030(4) -0.001(4) 0.003(4) -0.007(4)
O1_1 0.024(5) 0.042(6) 0.014(4) -0.010(4) 0.004(4) -0.002(4)
O2_1 0.021(5) 0.035(6) 0.014(4) 0.002(4) 0.000(4) 0.001(4)
O3_1 0.029(5) 0.030(5) 0.022(4) 0.006(4) 0.005(4) 0.006(4)
O4_1 0.031(5) 0.033(6) 0.021(5) -0.001(4) -0.006(4) -0.003(4)
C1_1 0.022(6) 0.017(6) 0.017(5) 0.006(4) 0.000(4) -0.003(5)
C2_1 0.016(6) 0.026(7) 0.020(5) -0.001(4) 0.003(4) -0.005(5)
C3_1 0.015(7) 0.035(7) 0.021(6) -0.004(5) -0.010(5) 0.006(5)
C4_1 0.023(7) 0.037(8) 0.024(6) -0.004(5) -0.004(5) 0.013(6)
C5_1 0.013(6) 0.030(7) 0.024(5) -0.004(5) -0.001(5) 0.002(5)
C6_1 0.022(7) 0.029(7) 0.023(6) -0.004(5) 0.001(5) 0.001(5)
C7_1 0.020(6) 0.025(7) 0.019(5) -0.001(4) 0.001(4) -0.005(5)
C8_1 0.027(7) 0.037(7) 0.022(6) 0.000(5) -0.003(5) 0.002(6)
C9_1 0.014(6) 0.046(9) 0.022(6) -0.004(5) 0.000(5) 0.012(6)
C10_1 0.016(6) 0.033(7) 0.018(5) 0.006(4) 0.001(4) 0.004(5)
C11_1 0.014(6) 0.032(7) 0.015(5) 0.000(4) 0.008(4) -0.001(5)
C12_1 0.028(6) 0.027(7) 0.016(5) -0.002(5) -0.004(4) 0.007(6)
O1_2 0.020(4) 0.030(5) 0.023(5) -0.011(4) -0.002(3) -0.006(4)
O2_2 0.030(5) 0.031(5) 0.012(4) -0.003(4) -0.005(4) -0.004(4)
O3_2 0.019(5) 0.036(6) 0.017(4) 0.000(4) 0.000(4) 0.007(5)
O4_2 0.016(4) 0.035(5) 0.015(4) 0.001(3) -0.001(3) 0.007(4)
C1_2 0.022(6) 0.025(7) 0.020(6) 0.000(5) 0.001(4) -0.006(5)
C2_2 0.022(7) 0.032(7) 0.023(6) -0.007(5) -0.007(5) -0.001(5)
C3_2 0.018(7) 0.029(7) 0.022(6) -0.002(5) -0.003(5) 0.004(5)
C4_2 0.019(7) 0.034(8) 0.018(5) 0.001(5) 0.000(5) 0.002(5)
C5_2 0.015(6) 0.036(8) 0.024(6) 0.000(5) 0.001(5) 0.003(6)
C6_2 0.020(7) 0.032(8) 0.018(5) 0.003(5) -0.001(5) 0.006(5)
C7_2 0.018(6) 0.028(7) 0.019(5) -0.002(5) 0.000(4) 0.001(5)
C8_2 0.021(6) 0.028(7) 0.016(5) -0.003(5) 0.004(4) 0.001(5)
C9_2 0.017(6) 0.024(7) 0.017(5) -0.003(4) 0.004(4) -0.002(5)
C10_2 0.023(7) 0.029(7) 0.020(5) -0.004(5) 0.000(5) 0.001(5)
C11_2 0.023(7) 0.035(8) 0.016(5) 0.002(5) -0.001(5) 0.002(5)
C12_2 0.019(6) 0.017(6) 0.019(5) 0.000(4) 0.001(4) 0.002(5)
O1_3 0.023(5) 0.032(5) 0.019(4) 0.001(4) 0.001(4) 0.002(4)
O2_3 0.024(5) 0.031(6) 0.017(4) -0.005(4) -0.005(4) 0.004(4)
O3_3 0.025(5) 0.030(5) 0.020(5) -0.002(4) 0.008(4) -0.001(4)
O4_3 0.019(4) 0.031(5) 0.017(4) -0.001(3) 0.002(3) -0.004(4)
C1_3 0.022(6) 0.019(6) 0.012(5) -0.001(4) -0.003(4) -0.002(5)
C2_3 0.022(6) 0.032(7) 0.012(5) -0.002(4) 0.002(4) -0.002(5)
C3_3 0.017(6) 0.038(8) 0.016(6) -0.012(6) -0.004(5) 0.000(6)
C4_3 0.025(7) 0.042(9) 0.012(6) -0.008(6) -0.006(5) 0.009(6)
C5_3 0.015(6) 0.030(7) 0.014(5) -0.006(5) -0.001(4) 0.001(5)
C6_3 0.017(6) 0.030(7) 0.020(5) -0.012(5) -0.001(4) -0.004(5)
C7_3 0.018(6) 0.036(8) 0.017(5) -0.002(5) 0.001(4) -0.004(5)
C8_3 0.024(7) 0.027(7) 0.025(6) -0.007(5) -0.002(5) 0.003(5)
C9_3 0.017(7) 0.031(7) 0.023(6) -0.007(5) -0.005(5) 0.002(6)
C10_3 0.015(6) 0.029(7) 0.022(5) -0.001(5) 0.000(4) 0.005(5)
C11_3 0.014(6) 0.033(8) 0.016(5) 0.000(5) 0.006(4) 0.001(5)
C12_3 0.022(6) 0.030(8) 0.022(6) -0.001(5) 0.001(4) 0.003(5)
O1_4 0.019(4) 0.035(6) 0.021(5) -0.003(4) -0.004(4) -0.001(4)
O2_4 0.026(5) 0.040(6) 0.018(4) -0.002(4) -0.001(4) 0.011(4)
O3_4 0.018(5) 0.042(6) 0.019(5) -0.007(4) -0.002(4) -0.006(4)
O4_4 0.019(5) 0.044(6) 0.023(5) -0.007(4) 0.001(4) 0.002(4)
C1_4 0.021(6) 0.028(7) 0.018(5) -0.005(5) 0.000(4) 0.000(5)
C2_4 0.016(6) 0.032(7) 0.020(5) -0.002(5) -0.001(4) -0.008(5)
C3_4 0.022(7) 0.040(8) 0.018(6) -0.002(5) -0.003(5) 0.000(6)
C4_4 0.023(7) 0.040(8) 0.017(6) -0.004(5) 0.003(5) -0.001(6)
C5_4 0.024(6) 0.030(7) 0.017(6) -0.007(5) 0.001(4) -0.002(5)
C6_4 0.024(6) 0.038(8) 0.012(5) -0.004(5) -0.003(5) 0.004(6)
C7_4 0.022(7) 0.030(7) 0.018(6) -0.006(5) -0.002(5) 0.001(5)
C8_4 0.017(7) 0.044(8) 0.020(6) -0.005(5) -0.001(5) 0.001(6)
C9_4 0.030(7) 0.039(9) 0.018(6) -0.013(5) -0.001(5) 0.004(6)
C10_4 0.027(7) 0.038(8) 0.015(6) -0.003(5) -0.001(5) 0.001(6)
C11_4 0.012(6) 0.032(7) 0.020(6) -0.005(5) 0.005(4) -0.005(5)
C12_4 0.017(6) 0.027(8) 0.021(6) -0.003(5) 0.001(4) 0.003(5)
O1_5 0.020(5) 0.031(5) 0.016(4) 0.001(4) -0.002(3) -0.004(4)
O2_5 0.022(5) 0.036(6) 0.023(5) 0.006(4) -0.004(4) 0.002(4)
O3_5 0.027(5) 0.041(6) 0.019(5) 0.009(4) -0.004(4) -0.003(5)
O4_5 0.030(5) 0.036(6) 0.022(5) 0.003(4) 0.007(4) -0.002(5)
C1_5 0.025(6) 0.015(6) 0.023(5) 0.003(5) 0.002(4) -0.001(5)
C2_5 0.024(6) 0.030(7) 0.021(5) 0.004(5) 0.002(4) 0.003(6)
C3_5 0.022(6) 0.035(8) 0.028(6) 0.002(6) -0.001(5) 0.002(6)
C4_5 0.020(6) 0.021(7) 0.021(5) -0.003(5) 0.000(4) -0.002(5)
C5_5 0.016(6) 0.041(8) 0.030(6) 0.006(6) -0.002(5) -0.003(6)
C6_5 0.024(7) 0.044(9) 0.026(6) 0.001(6) 0.000(5) -0.004(6)
C7_5 0.017(6) 0.029(8) 0.021(5) 0.000(5) 0.004(4) 0.002(5)
C8_5 0.024(7) 0.038(8) 0.020(5) 0.003(5) 0.004(5) 0.007(6)
C9_5 0.022(6) 0.034(8) 0.023(6) -0.002(5) -0.002(4) -0.003(6)
C10_5 0.029(7) 0.046(9) 0.020(6) -0.002(6) -0.001(5) -0.014(7)
C11_5 0.029(7) 0.058(11) 0.019(6) 0.003(6) 0.002(5) 0.001(7)
C12_5 0.026(6) 0.031(8) 0.016(5) -0.003(5) 0.001(4) 0.000(6)
O1_6 0.021(5) 0.032(5) 0.020(5) 0.005(4) 0.001(4) 0.003(4)
O2_6 0.020(5) 0.041(6) 0.018(5) 0.005(4) 0.003(4) -0.003(4)
O3_6 0.021(5) 0.041(6) 0.022(5) 0.007(4) 0.005(4) 0.002(4)
O4_6 0.021(5) 0.041(6) 0.018(4) 0.002(4) 0.000(4) 0.005(4)
C1_6 0.021(6) 0.030(8) 0.022(5) 0.003(5) 0.003(4) 0.002(5)
C2_6 0.028(7) 0.026(7) 0.014(5) 0.006(5) 0.003(5) 0.005(6)
C3_6 0.023(7) 0.039(8) 0.024(6) 0.010(5) 0.002(5) 0.001(6)
C4_6 0.022(7) 0.045(9) 0.017(6) 0.001(5) -0.007(5) -0.004(6)
C5_6 0.023(6) 0.017(6) 0.021(5) 0.007(5) 0.001(4) -0.003(5)
C6_6 0.024(6) 0.034(8) 0.020(6) 0.006(5) -0.005(5) 0.001(6)
C7_6 0.022(6) 0.029(7) 0.020(5) -0.002(5) 0.001(4) 0.000(6)
C8_6 0.013(6) 0.045(9) 0.020(5) 0.004(5) -0.002(5) 0.001(6)
C9_6 0.022(6) 0.034(7) 0.017(6) 0.004(5) -0.002(5) -0.001(6)
C10_6 0.022(6) 0.023(7) 0.021(5) 0.000(5) 0.006(4) 0.005(5)
C11_6 0.029(6) 0.027(7) 0.018(5) 0.002(5) 0.002(5) 0.002(5)
C12_6 0.024(6) 0.033(8) 0.022(6) 0.000(5) 0.000(4) 0.002(6)
O1_7 0.031(5) 0.034(5) 0.028(5) 0.003(4) -0.002(5) -0.002(4)
N1_7 0.029(6) 0.026(6) 0.032(6) -0.001(4) 0.004(5) 0.000(5)
C1_7 0.026(7) 0.038(8) 0.028(7) 0.001(5) 0.002(6) -0.001(6)
C2_7 0.029(7) 0.025(8) 0.052(9) -0.001(6) -0.006(7) 0.000(6)
C3_7 0.040(10) 0.048(9) 0.031(8) 0.009(6) -0.007(7) 0.002(7)
O1_8 0.035(6) 0.036(6) 0.037(6) 0.004(4) -0.003(5) -0.009(5)
N1_8 0.032(6) 0.020(5) 0.032(6) 0.003(4) -0.003(5) 0.001(5)
C1_8 0.033(7) 0.021(6) 0.027(7) 0.001(5) -0.016(5) -0.003(5)
C2_8 0.036(8) 0.051(10) 0.037(9) 0.001(7) -0.004(7) -0.002(7)
C3_8 0.040(9) 0.027(8) 0.039(9) 0.007(6) 0.004(7) 0.006(6)
O1_9 0.030(5) 0.031(5) 0.025(5) 0.000(4) -0.005(4) 0.001(4)
N1_9 0.031(6) 0.025(6) 0.022(6) 0.000(4) 0.000(5) 0.000(5)
C1_9 0.030(7) 0.026(6) 0.021(7) -0.002(5) -0.008(5) 0.000(5)
C2_9 0.035(8) 0.035(8) 0.038(9) 0.005(6) 0.009(7) 0.009(6)
C3_9 0.026(7) 0.034(8) 0.047(10) 0.008(7) 0.003(6) 0.013(6)
O1_10 0.060(7) 0.021(4) 0.034(6) -0.001(4) -0.006(5) -0.005(4)
N1_10 0.044(5) 0.041(5) 0.029(4) -0.001(3) 0.004(4) -0.007(4)
C1_10 0.045(5) 0.041(5) 0.029(4) -0.001(3) 0.004(4) -0.007(4)
C2_10 0.045(5) 0.041(5) 0.030(4) -0.001(4) 0.003(4) -0.007(4)
C3_10 0.045(5) 0.041(5) 0.030(4) -0.001(4) 0.004(4) -0.007(4)

loop_
_atom_type_symbol
_atom_type_description
_atom_type_scat_dispersion_real
_atom_type_scat_dispersion_imag
_atom_type_scat_source
C C 0.0033 0.0016 'International Tables Vol C Tables 4.2.6.8 and 6.1.1.4'
H H 0.0000 0.0000 'International Tables Vol C Tables 4.2.6.8 and 6.1.1.4'
Gd Gd -0.1653 3.9035 'International Tables Vol C Tables 4.2.6.8 and 6.1.1.4'
N N 0.0061 0.0033 'International Tables Vol C Tables 4.2.6.8 and 6.1.1.4'
O O 0.0106 0.0060 'International Tables Vol C Tables 4.2.6.8 and 6.1.1.4'

loop_
_exptl_crystal_face_index_h
_exptl_crystal_face_index_k
_exptl_crystal_face_index_l
_exptl_crystal_face_perp_dist
0.00 1.00 1.00 0.0290
0.00 -1.00 -1.00 0.0220
0.00 1.00 -1.00 0.0280
-1.00 1.00 1.00 0.0380
1.00 0.00 -1.00 0.0310
-1.00 0.00 1.00 0.0410
0.00 0.00 -1.00 0.0070
0.00 0.00 1.00 0.0180

loop_
_geom_angle_atom_site_label_1
_geom_angle_atom_site_label_2
_geom_angle_atom_site_label_3
_geom_angle
_geom_angle_site_symmetry_1
_geom_angle_site_symmetry_3
_geom_angle_publ_flag
O1_1 Gd1 O1_2 84.0(3) . . ?
O1_1 Gd1 O1_3 173.0(3) . . ?
O1_1 Gd1 O1_4 81.0(3) . . ?
O1_1 Gd1 O1_5 96.7(3) . . ?
O1_1 Gd1 O4_6 84.5(3) . 1_565 ?
O1_1 Gd1 O1_8 105.4(4) . . ?
O1_2 Gd1 O1_8 144.0(3) . . ?
O1_3 Gd1 O1_2 89.7(3) . . ?
O1_3 Gd1 O1_4 105.9(3) . . ?
O1_3 Gd1 O1_5 84.6(3) . . ?
O1_3 Gd1 O4_6 91.0(3) . 1_565 ?
O1_3 Gd1 O1_8 78.1(4) . . ?
O1_4 Gd1 O1_2 144.8(3) . . ?
O1_4 Gd1 O1_5 74.0(3) . . ?
O1_4 Gd1 O1_8 71.1(3) . . ?
O1_5 Gd1 O1_2 76.3(3) . . ?
O1_5 Gd1 O1_8 134.7(3) . . ?
O4_6 Gd1 O1_2 74.6(3) 1_565 . ?
O4_6 Gd1 O1_4 134.7(3) 1_565 . ?
O4_6 Gd1 O1_5 150.6(3) 1_565 . ?
O4_6 Gd1 O1_8 71.9(3) 1_565 . ?
O2_2 Gd2 O2_1 94.4(3) 3_575 3_575 ?
O2_2 Gd2 O2_5 151.2(3) 3_575 . ?
O2_2 Gd2 O3_6 75.0(3) 3_575 3_565 ?
O2_2 Gd2 O1_7 134.1(3) 3_575 . ?
O2_3 Gd2 O2_1 168.2(3) . 3_575 ?
O2_3 Gd2 O2_2 88.6(3) . 3_575 ?
O2_3 Gd2 O2_5 80.0(3) . . ?
O2_3 Gd2 O3_6 74.5(3) . 3_565 ?
O2_3 Gd2 O1_7 112.1(3) . . ?
O2_4 Gd2 O2_1 81.9(3) . 3_575 ?
O2_4 Gd2 O2_2 76.1(3) . 3_575 ?
O2_4 Gd2 O2_3 87.8(3) . . ?
O2_4 Gd2 O2_5 77.1(3) . . ?
O2_4 Gd2 O3_6 146.2(4) . 3_565 ?
O2_4 Gd2 O1_7 141.4(4) . . ?
O2_5 Gd2 O2_1 92.0(3) . 3_575 ?
O2_5 Gd2 O3_6 125.9(3) . 3_565 ?
O3_6 Gd2 O2_1 117.3(3) 3_565 3_575 ?
O1_7 Gd2 O2_1 73.6(3) . 3_575 ?
O1_7 Gd2 O2_5 74.6(3) . . ?
O1_7 Gd2 O3_6 72.3(4) . 3_565 ?
O3_1 Gd3 O4_2 83.0(3) 2_674 . ?
O3_1 Gd3 O4_3 75.1(3) 2_674 . ?
O3_1 Gd3 O3_4 102.7(3) 2_674 4_644 ?
O3_1 Gd3 O4_5 72.2(3) 2_674 2_664 ?
O3_1 Gd3 O1_6 148.1(3) 2_674 . ?
O3_1 Gd3 O1_9 133.9(3) 2_674 . ?
O4_2 Gd3 O4_3 92.1(3) . . ?
O4_2 Gd3 O3_4 173.3(3) . 4_644 ?
O4_2 Gd3 O4_5 104.3(3) . 2_664 ?
O4_2 Gd3 O1_9 78.2(3) . . ?
O4_3 Gd3 O3_4 92.7(3) . 4_644 ?
O4_3 Gd3 O4_5 141.0(3) . 2_664 ?
O4_3 Gd3 O1_9 146.4(3) . . ?
O3_4 Gd3 O4_5 74.7(3) 4_644 2_664 ?
O3_4 Gd3 O1_9 95.3(3) 4_644 . ?
O4_5 Gd3 O1_9 72.4(3) 2_664 . ?
O1_6 Gd3 O4_2 89.6(3) . . ?
O1_6 Gd3 O4_3 74.2(3) . . ?
O1_6 Gd3 O3_4 87.3(3) . 4_644 ?
O1_6 Gd3 O4_5 139.6(4) . 2_664 ?
O1_6 Gd3 O1_9 73.7(3) . . ?
O4_1 Gd4 O3_5 78.7(3) 4_644 4_654 ?
O4_1 Gd4 O2_6 124.1(3) 4_644 . ?
O4_1 Gd4 O1_10 73.7(3) 4_644 . ?
O3_2 Gd4 O4_1 81.6(3) 3_565 4_644 ?
O3_2 Gd4 O3_3 86.3(3) 3_565 . ?
O3_2 Gd4 O3_5 94.4(3) 3_565 4_654 ?
O3_2 Gd4 O2_6 76.9(3) 3_565 . ?
O3_2 Gd4 O1_10 118.2(3) 3_565 . ?
O3_3 Gd4 O4_1 153.0(3) . 4_644 ?
O3_3 Gd4 O3_5 78.3(3) . 4_654 ?
O3_3 Gd4 O2_6 75.7(3) . . ?
O3_3 Gd4 O1_10 133.0(3) . . ?
O4_4 Gd4 O4_1 107.3(3) 4_644 4_644 ?
O4_4 Gd4 O3_2 166.0(3) 4_644 3_565 ?
O4_4 Gd4 O3_3 81.0(3) 4_644 . ?
O4_4 Gd4 O3_5 77.2(3) 4_644 4_654 ?
O4_4 Gd4 O2_6 105.5(3) 4_644 . ?
O4_4 Gd4 O1_10 75.3(3) 4_644 . ?
O3_5 Gd4 O2_6 153.0(3) 4_654 . ?
O3_5 Gd4 O1_10 132.5(3) 4_654 . ?
O1_10 Gd4 O2_6 72.6(3) . . ?
N37 C8 H8 117.1 . . ?
O1_10 C8 H8 117.1 . . ?
O1_10 C8 N37 126(3) . . ?
H25A C25 H25B 109.5 . . ?
H25A C25 H25C 109.5 . . ?
H25B C25 H25C 109.5 . . ?
N37 C25 H25A 109.5 . . ?
N37 C25 H25B 109.5 . . ?
N37 C25 H25C 109.5 . . ?
C8 N37 C25 127(3) . . ?
C8 N37 C60 113(3) . . ?
C60 N37 C25 118(4) . . ?
N37 C60 H60A 109.5 . . ?
N37 C60 H60B 109.5 . . ?
N37 C60 H60C 109.5 . . ?
H60A C60 H60B 109.5 . . ?
H60A C60 H60C 109.5 . . ?
H60B C60 H60C 109.5 . . ?
C1_1 O1_1 Gd1 157.1(9) . . ?
C1_1 O2_1 Gd2 143.8(8) . 3_475 ?
C12_1 O3_1 Gd3 137.1(9) . 2_675 ?
C12_1 O4_1 Gd4 145.0(9) . 4_665 ?
O1_1 C1_1 C2_1 116.1(12) . . ?
O2_1 C1_1 O1_1 124.5(12) . . ?
O2_1 C1_1 C2_1 119.4(12) . . ?
C3_1 C2_1 C1_1 119.0(12) . . ?
C11_1 C2_1 C1_1 120.7(12) . . ?
C11_1 C2_1 C3_1 120.3(11) . . ?
C2_1 C3_1 H3_1 119.9 . . ?
C4_1 C3_1 C2_1 120.1(12) . . ?
C4_1 C3_1 H3_1 119.9 . . ?
C3_1 C4_1 H4_1 120.1 . . ?
C3_1 C4_1 C5_1 119.8(12) . . ?
C5_1 C4_1 H4_1 120.1 . . ?
C6_1 C5_1 C4_1 121.2(12) . . ?
C10_1 C5_1 C4_1 119.4(12) . . ?
C10_1 C5_1 C6_1 119.4(12) . . ?
C5_1 C6_1 H6_1 119.9 . . ?
C7_1 C6_1 C5_1 120.2(12) . . ?
C7_1 C6_1 H6_1 119.9 . . ?
C6_1 C7_1 C8_1 120.8(12) . . ?
C6_1 C7_1 C12_1 118.7(12) . . ?
C8_1 C7_1 C12_1 120.5(12) . . ?
C7_1 C8_1 H8_1 120.2 . . ?
C9_1 C8_1 C7_1 119.5(13) . . ?
C9_1 C8_1 H8_1 120.2 . . ?
C8_1 C9_1 H9_1 118.9 . . ?
C8_1 C9_1 C10_1 122.2(13) . . ?
C10_1 C9_1 H9_1 118.9 . . ?
C9_1 C10_1 C5_1 117.9(12) . . ?
C11_1 C10_1 C5_1 118.7(12) . . ?
C11_1 C10_1 C9_1 123.4(12) . . ?
C2_1 C11_1 C10_1 121.6(12) . . ?
C2_1 C11_1 H11_1 119.2 . . ?
C10_1 C11_1 H11_1 119.2 . . ?
O3_1 C12_1 O4_1 124.3(12) . . ?
O3_1 C12_1 C7_1 119.1(12) . . ?
O4_1 C12_1 C7_1 116.7(12) . . ?
C1_2 O1_2 Gd1 131.6(9) . . ?
C1_2 O2_2 Gd2 139.5(9) . 3_475 ?
C12_2 O3_2 Gd4 165.6(9) . 3_465 ?
C12_2 O4_2 Gd3 140.1(8) . . ?
O1_2 C1_2 O2_2 128.0(12) . . ?
O1_2 C1_2 C2_2 114.6(12) . . ?
O2_2 C1_2 C2_2 117.4(12) . . ?
C3_2 C2_2 C1_2 120.9(12) . . ?
C3_2 C2_2 C11_2 121.6(12) . . ?
C11_2 C2_2 C1_2 117.5(12) . . ?
C2_2 C3_2 H3_2 120.5 . . ?
C2_2 C3_2 C4_2 118.9(12) . . ?
C4_2 C3_2 H3_2 120.5 . . ?
C5_2 C4_2 C3_2 122.0(12) . . ?
C5_2 C4_2 C9_2 118.0(12) . . ?
C9_2 C4_2 C3_2 120.0(12) . . ?
C4_2 C5_2 H5_2 118.6 . . ?
C6_2 C5_2 C4_2 122.8(13) . . ?
C6_2 C5_2 H5_2 118.6 . . ?
C5_2 C6_2 H6_2 121.0 . . ?
C5_2 C6_2 C7_2 118.0(13) . . ?
C7_2 C6_2 H6_2 121.0 . . ?
C6_2 C7_2 C12_2 119.1(11) . . ?
C8_2 C7_2 C6_2 121.4(12) . . ?
C8_2 C7_2 C12_2 119.5(12) . . ?
C7_2 C8_2 H8_2 119.4 . . ?
C7_2 C8_2 C9_2 121.2(12) . . ?
C9_2 C8_2 H8_2 119.4 . . ?
C4_2 C9_2 C8_2 118.6(12) . . ?
C10_2 C9_2 C4_2 119.0(11) . . ?
C10_2 C9_2 C8_2 122.3(12) . . ?
C9_2 C10_2 H10_2 120.0 . . ?
C11_2 C10_2 C9_2 120.0(13) . . ?
C11_2 C10_2 H10_2 120.0 . . ?
C2_2 C11_2 H11_2 119.8 . . ?
C10_2 C11_2 C2_2 120.4(12) . . ?
C10_2 C11_2 H11_2 119.8 . . ?
O3_2 C12_2 C7_2 118.7(11) . . ?
O4_2 C12_2 O3_2 122.6(12) . . ?
O4_2 C12_2 C7_2 118.7(11) . . ?
C1_3 O1_3 Gd1 143.7(8) . . ?
C1_3 O2_3 Gd2 161.9(9) . . ?
C12_3 O3_3 Gd4 131.8(9) . . ?
C12_3 O4_3 Gd3 140.1(8) . . ?
O1_3 C1_3 O2_3 123.6(11) . . ?
O1_3 C1_3 C2_3 119.3(11) . . ?
O2_3 C1_3 C2_3 117.1(11) . . ?
C3_3 C2_3 C1_3 119.3(12) . . ?
C11_3 C2_3 C1_3 118.7(12) . . ?
C11_3 C2_3 C3_3 121.9(12) . . ?
C2_3 C3_3 H3_3 120.1 . . ?
C4_3 C3_3 C2_3 119.7(13) . . ?
C4_3 C3_3 H3_3 120.1 . . ?
C3_3 C4_3 H4_3 120.0 . . ?
C3_3 C4_3 C5_3 120.0(14) . . ?
C5_3 C4_3 H4_3 120.0 . . ?
C6_3 C5_3 C4_3 121.9(12) . . ?
C6_3 C5_3 C10_3 118.9(12) . . ?
C10_3 C5_3 C4_3 119.2(11) . . ?
C5_3 C6_3 H6_3 119.6 . . ?
C7_3 C6_3 C5_3 120.7(12) . . ?
C7_3 C6_3 H6_3 119.6 . . ?
C6_3 C7_3 C8_3 121.2(12) . . ?
C6_3 C7_3 C12_3 120.1(12) . . ?
C8_3 C7_3 C12_3 118.6(12) . . ?
C7_3 C8_3 H8_3 120.1 . . ?
C9_3 C8_3 C7_3 119.8(12) . . ?
C9_3 C8_3 H8_3 120.1 . . ?
C8_3 C9_3 H9_3 119.9 . . ?
C8_3 C9_3 C10_3 120.3(12) . . ?
C10_3 C9_3 H9_3 119.9 . . ?
C5_3 C10_3 C11_3 119.7(11) . . ?
C9_3 C10_3 C5_3 119.0(11) . . ?
C9_3 C10_3 C11_3 121.4(12) . . ?
C2_3 C11_3 C10_3 119.5(12) . . ?
C2_3 C11_3 H11_3 120.3 . . ?
C10_3 C11_3 H11_3 120.3 . . ?
O3_3 C12_3 O4_3 124.5(12) . . ?
O3_3 C12_3 C7_3 117.1(12) . . ?
O4_3 C12_3 C7_3 118.3(12) . . ?
C1_4 O1_4 Gd1 151.5(8) . . ?
C1_4 O2_4 Gd2 145.6(9) . . ?
C12_4 O3_4 Gd3 134.1(8) . 4_665 ?
C12_4 O4_4 Gd4 150.8(10) . 4_665 ?
O1_4 C1_4 O2_4 125.0(12) . . ?
O1_4 C1_4 C2_4 117.7(11) . . ?
O2_4 C1_4 C2_4 117.3(12) . . ?
C3_4 C2_4 C1_4 119.2(12) . . ?
C11_4 C2_4 C1_4 119.1(12) . . ?
C11_4 C2_4 C3_4 121.8(12) . . ?
C2_4 C3_4 H3_4 120.4 . . ?
C4_4 C3_4 C2_4 119.3(13) . . ?
C4_4 C3_4 H3_4 120.4 . . ?
C3_4 C4_4 H4_4 119.1 . . ?
C3_4 C4_4 C5_4 121.8(13) . . ?
C5_4 C4_4 H4_4 119.1 . . ?
C4_4 C5_4 C6_4 122.5(12) . . ?
C4_4 C5_4 C10_4 118.6(11) . . ?
C6_4 C5_4 C10_4 118.8(12) . . ?
C5_4 C6_4 H6_4 119.8 . . ?
C7_4 C6_4 C5_4 120.4(13) . . ?
C7_4 C6_4 H6_4 119.8 . . ?
C6_4 C7_4 C8_4 120.3(12) . . ?
C6_4 C7_4 C12_4 118.5(12) . . ?
C8_4 C7_4 C12_4 121.2(12) . . ?
C7_4 C8_4 H8_4 120.1 . . ?
C9_4 C8_4 C7_4 119.7(13) . . ?
C9_4 C8_4 H8_4 120.1 . . ?
C8_4 C9_4 H9_4 119.0 . . ?
C8_4 C9_4 C10_4 122.1(13) . . ?
C10_4 C9_4 H9_4 119.0 . . ?
C9_4 C10_4 C5_4 118.5(12) . . ?
C9_4 C10_4 C11_4 122.9(13) . . ?
C11_4 C10_4 C5_4 118.6(12) . . ?
C2_4 C11_4 C10_4 119.9(12) . . ?
C2_4 C11_4 H11_4 120.1 . . ?
C10_4 C11_4 H11_4 120.1 . . ?
O3_4 C12_4 C7_4 117.2(12) . . ?
O4_4 C12_4 O3_4 124.3(13) . . ?
O4_4 C12_4 C7_4 118.3(12) . . ?
C1_5 O1_5 Gd1 131.4(8) . . ?
C1_5 O2_5 Gd2 147.1(8) . . ?
C12_5 O3_5 Gd4 138.2(9) . 4_655 ?
C12_5 O4_5 Gd3 162.2(9) . 2_665 ?
O1_5 C1_5 C2_5 118.0(12) . . ?
O2_5 C1_5 O1_5 124.5(11) . . ?
O2_5 C1_5 C2_5 117.5(12) . . ?
C3_5 C2_5 C1_5 121.7(12) . . ?
C3_5 C2_5 C11_5 119.7(12) . . ?
C11_5 C2_5 C1_5 118.6(12) . . ?
C2_5 C3_5 H3_5 119.8 . . ?
C2_5 C3_5 C4_5 120.4(13) . . ?
C4_5 C3_5 H3_5 119.8 . . ?
C5_5 C4_5 C3_5 121.1(12) . . ?
C5_5 C4_5 C9_5 120.6(12) . . ?
C9_5 C4_5 C3_5 118.3(12) . . ?
C4_5 C5_5 H5_5 120.1 . . ?
C6_5 C5_5 C4_5 119.8(13) . . ?
C6_5 C5_5 H5_5 120.1 . . ?
C5_5 C6_5 H6_5 119.2 . . ?
C5_5 C6_5 C7_5 121.6(13) . . ?
C7_5 C6_5 H6_5 119.2 . . ?
C6_5 C7_5 C12_5 120.6(12) . . ?
C8_5 C7_5 C6_5 118.6(12) . . ?
C8_5 C7_5 C12_5 120.8(12) . . ?
C7_5 C8_5 H8_5 119.2 . . ?
C7_5 C8_5 C9_5 121.6(13) . . ?
C9_5 C8_5 H8_5 119.2 . . ?
C4_5 C9_5 C8_5 117.8(12) . . ?
C10_5 C9_5 C4_5 119.4(13) . . ?
C10_5 C9_5 C8_5 122.7(13) . . ?
C9_5 C10_5 H10_5 119.4 . . ?
C11_5 C10_5 C9_5 121.2(14) . . ?
C11_5 C10_5 H10_5 119.4 . . ?
C2_5 C11_5 H11_5 119.6 . . ?
C10_5 C11_5 C2_5 120.9(14) . . ?
C10_5 C11_5 H11_5 119.6 . . ?
O3_5 C12_5 O4_5 123.6(12) . . ?
O3_5 C12_5 C7_5 120.3(12) . . ?
O4_5 C12_5 C7_5 116.0(12) . . ?
C1_6 O1_6 Gd3 152.7(9) . . ?
C1_6 O2_6 Gd4 126.8(9) . . ?
C12_6 O3_6 Gd2 122.2(9) . 3_465 ?
C12_6 O4_6 Gd1 156.2(9) . 1_545 ?
O1_6 C1_6 C2_6 116.5(12) . . ?
O2_6 C1_6 O1_6 125.0(13) . . ?
O2_6 C1_6 C2_6 118.5(12) . . ?
C3_6 C2_6 C1_6 119.8(13) . . ?
C11_6 C2_6 C1_6 121.5(12) . . ?
C11_6 C2_6 C3_6 118.6(12) . . ?
C2_6 C3_6 H3_6 119.5 . . ?
C4_6 C3_6 C2_6 120.9(14) . . ?
C4_6 C3_6 H3_6 119.5 . . ?
C3_6 C4_6 H4_6 119.7 . . ?
C3_6 C4_6 C5_6 120.6(13) . . ?
C5_6 C4_6 H4_6 119.7 . . ?
C4_6 C5_6 C6_6 123.2(12) . . ?
C4_6 C5_6 C10_6 119.5(11) . . ?
C10_6 C5_6 C6_6 117.3(11) . . ?
C5_6 C6_6 H6_6 119.2 . . ?
C7_6 C6_6 C5_6 121.7(13) . . ?
C7_6 C6_6 H6_6 119.2 . . ?
C6_6 C7_6 C8_6 120.0(12) . . ?
C6_6 C7_6 C12_6 121.4(12) . . ?
C8_6 C7_6 C12_6 118.5(13) . . ?
C7_6 C8_6 H8_6 119.5 . . ?
C9_6 C8_6 C7_6 120.9(13) . . ?
C9_6 C8_6 H8_6 119.5 . . ?
C8_6 C9_6 H9_6 120.3 . . ?
C8_6 C9_6 C10_6 119.3(12) . . ?
C10_6 C9_6 H9_6 120.3 . . ?
C5_6 C10_6 C9_6 120.8(11) . . ?
C5_6 C10_6 C11_6 118.5(12) . . ?
C9_6 C10_6 C11_6 120.6(12) . . ?
C2_6 C11_6 C10_6 121.8(13) . . ?
C2_6 C11_6 H11_6 119.1 . . ?
C10_6 C11_6 H11_6 119.1 . . ?
O3_6 C12_6 O4_6 123.4(13) . . ?
O3_6 C12_6 C7_6 118.2(12) . . ?
O4_6 C12_6 C7_6 118.4(13) . . ?
C1_7 O1_7 Gd2 141.3(10) . . ?
C1_7 N1_7 C2_7 121.6(12) . . ?
C1_7 N1_7 C3_7 121.9(13) . . ?
C2_7 N1_7 C3_7 116.5(12) . . ?
O1_7 C1_7 N1_7 126.1(14) . . ?
O1_7 C1_7 H1_7 117.0 . . ?
N1_7 C1_7 H1_7 117.0 . . ?
N1_7 C2_7 H2A_7 109.5 . . ?
N1_7 C2_7 H2B_7 109.5 . . ?
N1_7 C2_7 H2C_7 109.5 . . ?
H2A_7 C2_7 H2B_7 109.5 . . ?
H2A_7 C2_7 H2C_7 109.5 . . ?
H2B_7 C2_7 H2C_7 109.5 . . ?
N1_7 C3_7 H3A_7 109.5 . . ?
N1_7 C3_7 H3B_7 109.5 . . ?
N1_7 C3_7 H3C_7 109.5 . . ?
H3A_7 C3_7 H3B_7 109.5 . . ?
H3A_7 C3_7 H3C_7 109.5 . . ?
H3B_7 C3_7 H3C_7 109.5 . . ?
C1_8 O1_8 Gd1 126.9(9) . . ?
C1_8 N1_8 C2_8 120.9(13) . . ?
C1_8 N1_8 C3_8 121.2(13) . . ?
C3_8 N1_8 C2_8 117.9(12) . . ?
O1_8 C1_8 N1_8 124.1(14) . . ?
O1_8 C1_8 H1_8 117.9 . . ?
N1_8 C1_8 H1_8 117.9 . . ?
N1_8 C2_8 H2A_8 109.5 . . ?
N1_8 C2_8 H2B_8 109.5 . . ?
N1_8 C2_8 H2C_8 109.5 . . ?
H2A_8 C2_8 H2B_8 109.5 . . ?
H2A_8 C2_8 H2C_8 109.5 . . ?
H2B_8 C2_8 H2C_8 109.5 . . ?
N1_8 C3_8 H3A_8 109.5 . . ?
N1_8 C3_8 H3B_8 109.5 . . ?
N1_8 C3_8 H3C_8 109.5 . . ?
H3A_8 C3_8 H3B_8 109.5 . . ?
H3A_8 C3_8 H3C_8 109.5 . . ?
H3B_8 C3_8 H3C_8 109.5 . . ?
C1_9 O1_9 Gd3 123.8(9) . . ?
C1_9 N1_9 C2_9 122.2(12) . . ?
C1_9 N1_9 C3_9 121.6(12) . . ?
C2_9 N1_9 C3_9 116.2(11) . . ?
O1_9 C1_9 N1_9 123.3(13) . . ?
O1_9 C1_9 H1_9 118.4 . . ?
N1_9 C1_9 H1_9 118.4 . . ?
N1_9 C2_9 H2A_9 109.5 . . ?
N1_9 C2_9 H2B_9 109.5 . . ?
N1_9 C2_9 H2C_9 109.5 . . ?
H2A_9 C2_9 H2B_9 109.5 . . ?
H2A_9 C2_9 H2C_9 109.5 . . ?
H2B_9 C2_9 H2C_9 109.5 . . ?
N1_9 C3_9 H3A_9 109.5 . . ?
N1_9 C3_9 H3B_9 109.5 . . ?
N1_9 C3_9 H3C_9 109.5 . . ?
H3A_9 C3_9 H3B_9 109.5 . . ?
H3A_9 C3_9 H3C_9 109.5 . . ?
H3B_9 C3_9 H3C_9 109.5 . . ?
C8 O1_10 Gd4 133.1(18) . . ?
C1_10 O1_10 Gd4 150.5(11) . . ?
C1_10 N1_10 C2_10 125.9(15) . . ?
C1_10 N1_10 C3_10 117.2(15) . . ?
C3_10 N1_10 C2_10 116.9(16) . . ?
O1_10 C1_10 N1_10 127.7(18) . . ?
O1_10 C1_10 H1_10 116.1 . . ?
N1_10 C1_10 H1_10 116.1 . . ?
N1_10 C2_10 H2A_10 109.5 . . ?
N1_10 C2_10 H2B_10 109.5 . . ?
N1_10 C2_10 H2C_10 109.5 . . ?
H2A_10 C2_10 H2B_10 109.5 . . ?
H2A_10 C2_10 H2C_10 109.5 . . ?
H2B_10 C2_10 H2C_10 109.5 . . ?
N1_10 C3_10 H3A_10 109.5 . . ?
N1_10 C3_10 H3B_10 109.5 . . ?
N1_10 C3_10 H3C_10 109.5 . . ?
H3A_10 C3_10 H3B_10 109.5 . . ?
H3A_10 C3_10 H3C_10 109.5 . . ?
H3B_10 C3_10 H3C_10 109.5 . . ?

loop_
_geom_bond_atom_site_label_1
_geom_bond_atom_site_label_2
_geom_bond_distance
_geom_bond_site_symmetry_2
_geom_bond_publ_flag
Gd1 O1_1 2.295(9) . ?
Gd1 O1_2 2.355(9) . ?
Gd1 O1_3 2.310(9) . ?
Gd1 O1_4 2.338(9) . ?
Gd1 O1_5 2.345(9) . ?
Gd1 O4_6 2.329(9) 1_565 ?
Gd1 O1_8 2.398(10) . ?
Gd2 O2_1 2.373(9) 3_575 ?
Gd2 O2_2 2.332(9) 3_575 ?
Gd2 O2_3 2.315(9) . ?
Gd2 O2_4 2.311(9) . ?
Gd2 O2_5 2.344(9) . ?
Gd2 O3_6 2.359(9) 3_565 ?
Gd2 O1_7 2.333(9) . ?
Gd3 O3_1 2.312(9) 2_674 ?
Gd3 O4_2 2.327(9) . ?
Gd3 O4_3 2.329(9) . ?
Gd3 O3_4 2.341(9) 4_644 ?
Gd3 O4_5 2.344(9) 2_664 ?
Gd3 O1_6 2.312(9) . ?
Gd3 O1_9 2.389(9) . ?
Gd4 O4_1 2.355(9) 4_644 ?
Gd4 O3_2 2.309(9) 3_565 ?
Gd4 O3_3 2.342(9) . ?
Gd4 O4_4 2.272(9) 4_644 ?
Gd4 O3_5 2.357(9) 4_654 ?
Gd4 O2_6 2.390(9) . ?
Gd4 O1_10 2.370(9) . ?
C8 H8 0.9500 . ?
C8 N37 1.276(19) . ?
C8 O1_10 1.2299(12) . ?
C25 H25A 0.9800 . ?
C25 H25B 0.9800 . ?
C25 H25C 0.9800 . ?
C25 N37 1.474(14) . ?
N37 C60 1.474(14) . ?
C60 H60A 0.9800 . ?
C60 H60B 0.9800 . ?
C60 H60C 0.9800 . ?
O1_1 C1_1 1.261(16) . ?
O2_1 C1_1 1.253(15) . ?
O3_1 C12_1 1.245(16) . ?
O4_1 C12_1 1.273(16) . ?
C1_1 C2_1 1.512(18) . ?
C2_1 C3_1 1.416(18) . ?
C2_1 C11_1 1.362(18) . ?
C3_1 H3_1 0.9500 . ?
C3_1 C4_1 1.372(17) . ?
C4_1 H4_1 0.9500 . ?
C4_1 C5_1 1.439(18) . ?
C5_1 C6_1 1.416(17) . ?
C5_1 C10_1 1.411(17) . ?
C6_1 H6_1 0.9500 . ?
C6_1 C7_1 1.375(18) . ?
C7_1 C8_1 1.390(18) . ?
C7_1 C12_1 1.526(17) . ?
C8_1 H8_1 0.9500 . ?
C8_1 C9_1 1.363(17) . ?
C9_1 H9_1 0.9500 . ?
C9_1 C10_1 1.410(17) . ?
C10_1 C11_1 1.403(16) . ?
C11_1 H11_1 0.9500 . ?
O1_2 C1_2 1.248(15) . ?
O2_2 C1_2 1.260(16) . ?
O3_2 C12_2 1.271(15) . ?
O4_2 C12_2 1.258(15) . ?
C1_2 C2_2 1.542(18) . ?
C2_2 C3_2 1.371(18) . ?
C2_2 C11_2 1.400(19) . ?
C3_2 H3_2 0.9500 . ?
C3_2 C4_2 1.429(17) . ?
C4_2 C5_2 1.407(18) . ?
C4_2 C9_2 1.420(18) . ?
C5_2 H5_2 0.9500 . ?
C5_2 C6_2 1.361(18) . ?
C6_2 H6_2 0.9500 . ?
C6_2 C7_2 1.424(18) . ?
C7_2 C8_2 1.335(18) . ?
C7_2 C12_2 1.526(17) . ?
C8_2 H8_2 0.9500 . ?
C8_2 C9_2 1.421(16) . ?
C9_2 C10_2 1.413(18) . ?
C10_2 H10_2 0.9500 . ?
C10_2 C11_2 1.384(17) . ?
C11_2 H11_2 0.9500 . ?
O1_3 C1_3 1.248(15) . ?
O2_3 C1_3 1.277(15) . ?
O3_3 C12_3 1.255(16) . ?
O4_3 C12_3 1.274(16) . ?
C1_3 C2_3 1.499(16) . ?
C2_3 C3_3 1.412(19) . ?
C2_3 C11_3 1.374(18) . ?
C3_3 H3_3 0.9500 . ?
C3_3 C4_3 1.396(18) . ?
C4_3 H4_3 0.9500 . ?
C4_3 C5_3 1.436(18) . ?
C5_3 C6_3 1.410(16) . ?
C5_3 C10_3 1.423(17) . ?
C6_3 H6_3 0.9500 . ?
C6_3 C7_3 1.350(18) . ?
C7_3 C8_3 1.412(18) . ?
C7_3 C12_3 1.518(18) . ?
C8_3 H8_3 0.9500 . ?
C8_3 C9_3 1.371(17) . ?
C9_3 H9_3 0.9500 . ?
C9_3 C10_3 1.422(17) . ?
C10_3 C11_3 1.433(17) . ?
C11_3 H11_3 0.9500 . ?
O1_4 C1_4 1.256(16) . ?
O2_4 C1_4 1.269(15) . ?
O3_4 C12_4 1.264(16) . ?
O4_4 C12_4 1.247(16) . ?
C1_4 C2_4 1.506(17) . ?
C2_4 C3_4 1.411(18) . ?
C2_4 C11_4 1.362(18) . ?
C3_4 H3_4 0.9500 . ?
C3_4 C4_4 1.356(17) . ?
C4_4 H4_4 0.9500 . ?
C4_4 C5_4 1.409(19) . ?
C5_4 C6_4 1.411(16) . ?
C5_4 C10_4 1.435(18) . ?
C6_4 H6_4 0.9500 . ?
C6_4 C7_4 1.392(18) . ?
C7_4 C8_4 1.406(18) . ?
C7_4 C12_4 1.499(18) . ?
C8_4 H8_4 0.9500 . ?
C8_4 C9_4 1.365(17) . ?
C9_4 H9_4 0.9500 . ?
C9_4 C10_4 1.403(19) . ?
C10_4 C11_4 1.422(17) . ?
C11_4 H11_4 0.9500 . ?
O1_5 C1_5 1.279(15) . ?
O2_5 C1_5 1.268(15) . ?
O3_5 C12_5 1.253(16) . ?
O4_5 C12_5 1.264(16) . ?
C1_5 C2_5 1.505(17) . ?
C2_5 C3_5 1.366(18) . ?
C2_5 C11_5 1.40(2) . ?
C3_5 H3_5 0.9500 . ?
C3_5 C4_5 1.446(18) . ?
C4_5 C5_5 1.410(18) . ?
C4_5 C9_5 1.412(18) . ?
C5_5 H5_5 0.9500 . ?
C5_5 C6_5 1.365(19) . ?
C6_5 H6_5 0.9500 . ?
C6_5 C7_5 1.425(19) . ?
C7_5 C8_5 1.374(18) . ?
C7_5 C12_5 1.489(17) . ?
C8_5 H8_5 0.9500 . ?
C8_5 C9_5 1.433(18) . ?
C9_5 C10_5 1.390(19) . ?
C10_5 H10_5 0.9500 . ?
C10_5 C11_5 1.368(19) . ?
C11_5 H11_5 0.9500 . ?
O1_6 C1_6 1.258(16) . ?
O2_6 C1_6 1.238(16) . ?
O3_6 C12_6 1.253(16) . ?
O4_6 C12_6 1.280(16) . ?
C1_6 C2_6 1.498(18) . ?
C2_6 C3_6 1.419(19) . ?
C2_6 C11_6 1.373(19) . ?
C3_6 H3_6 0.9500 . ?
C3_6 C4_6 1.382(18) . ?
C4_6 H4_6 0.9500 . ?
C4_6 C5_6 1.400(18) . ?
C5_6 C6_6 1.426(18) . ?
C5_6 C10_6 1.418(16) . ?
C6_6 H6_6 0.9500 . ?
C6_6 C7_6 1.341(19) . ?
C7_6 C8_6 1.434(18) . ?
C7_6 C12_6 1.510(19) . ?
C8_6 H8_6 0.9500 . ?
C8_6 C9_6 1.351(17) . ?
C9_6 H9_6 0.9500 . ?
C9_6 C10_6 1.420(18) . ?
C10_6 C11_6 1.423(17) . ?
C11_6 H11_6 0.9500 . ?
O1_7 C1_7 1.237(16) . ?
N1_7 C1_7 1.311(18) . ?
N1_7 C2_7 1.453(18) . ?
N1_7 C3_7 1.459(18) . ?
C1_7 H1_7 0.9500 . ?
C2_7 H2A_7 0.9800 . ?
C2_7 H2B_7 0.9800 . ?
C2_7 H2C_7 0.9800 . ?
C3_7 H3A_7 0.9800 . ?
C3_7 H3B_7 0.9800 . ?
C3_7 H3C_7 0.9800 . ?
O1_8 C1_8 1.246(17) . ?
N1_8 C1_8 1.303(17) . ?
N1_8 C2_8 1.466(18) . ?
N1_8 C3_8 1.450(17) . ?
C1_8 H1_8 0.9500 . ?
C2_8 H2A_8 0.9800 . ?
C2_8 H2B_8 0.9800 . ?
C2_8 H2C_8 0.9800 . ?
C3_8 H3A_8 0.9800 . ?
C3_8 H3B_8 0.9800 . ?
C3_8 H3C_8 0.9800 . ?
O1_9 C1_9 1.251(16) . ?
N1_9 C1_9 1.331(17) . ?
N1_9 C2_9 1.450(18) . ?
N1_9 C3_9 1.456(18) . ?
C1_9 H1_9 0.9500 . ?
C2_9 H2A_9 0.9800 . ?
C2_9 H2B_9 0.9800 . ?
C2_9 H2C_9 0.9800 . ?
C3_9 H3A_9 0.9800 . ?
C3_9 H3B_9 0.9800 . ?
C3_9 H3C_9 0.9800 . ?
O1_10 C1_10 1.2299(12) . ?
N1_10 C1_10 1.276(19) . ?
N1_10 C2_10 1.474(13) . ?
N1_10 C3_10 1.474(13) . ?
C1_10 H1_10 0.9500 . ?
C2_10 H2A_10 0.9800 . ?
C2_10 H2B_10 0.9800 . ?
C2_10 H2C_10 0.9800 . ?
C3_10 H3A_10 0.9800 . ?
C3_10 H3B_10 0.9800 . ?
C3_10 H3C_10 0.9800 . ?

loop_
_geom_torsion_atom_site_label_1
_geom_torsion_atom_site_label_2
_geom_torsion_atom_site_label_3
_geom_torsion_atom_site_label_4
_geom_torsion
_geom_torsion_site_symmetry_1
_geom_torsion_site_symmetry_2
_geom_torsion_site_symmetry_3
_geom_torsion_site_symmetry_4
_geom_torsion_publ_flag
Gd1 O1_1 C1_1 O2_1 37(3) . . . . ?
Gd1 O1_1 C1_1 C2_1 -144.7(18) . . . . ?
Gd1 O1_2 C1_2 O2_2 -77.7(17) . . . . ?
Gd1 O1_2 C1_2 C2_2 103.7(12) . . . . ?
Gd1 O1_3 C1_3 O2_3 -14(2) . . . . ?
Gd1 O1_3 C1_3 C2_3 166.6(10) . . . . ?
Gd1 O1_4 C1_4 O2_4 4(3) . . . . ?
Gd1 O1_4 C1_4 C2_4 -175.9(12) . . . . ?
Gd1 O1_5 C1_5 O2_5 -76.1(16) . . . . ?
Gd1 O1_5 C1_5 C2_5 103.6(12) . . . . ?
Gd1 O4_6 C12_6 O3_6 120(2) 1_545 . . . ?
Gd1 O4_6 C12_6 C7_6 -59(3) 1_545 . . . ?
Gd1 O1_8 C1_8 N1_8 167.3(10) . . . . ?
Gd2 O2_1 C1_1 O1_1 -7(2) 3_475 . . . ?
Gd2 O2_1 C1_1 C2_1 175.0(9) 3_475 . . . ?
Gd2 O2_2 C1_2 O1_2 68(2) 3_475 . . . ?
Gd2 O2_2 C1_2 C2_2 -114.0(13) 3_475 . . . ?
Gd2 O2_3 C1_3 O1_3 59(3) . . . . ?
Gd2 O2_3 C1_3 C2_3 -121(2) . . . . ?
Gd2 O2_4 C1_4 O1_4 -59(2) . . . . ?
Gd2 O2_4 C1_4 C2_4 120.8(14) . . . . ?
Gd2 O2_5 C1_5 O1_5 77(2) . . . . ?
Gd2 O2_5 C1_5 C2_5 -103.0(15) . . . . ?
Gd2 O3_6 C12_6 O4_6 -7.2(19) 3_465 . . . ?
Gd2 O3_6 C12_6 C7_6 172.0(9) 3_465 . . . ?
Gd2 O1_7 C1_7 N1_7 -118.9(15) . . . . ?
Gd3 O3_1 C12_1 O4_1 80.7(17) 2_675 . . . ?
Gd3 O3_1 C12_1 C7_1 -99.6(15) 2_675 . . . ?
Gd3 O4_2 C12_2 O3_2 20(2) . . . . ?
Gd3 O4_2 C12_2 C7_2 -159.8(9) . . . . ?
Gd3 O4_3 C12_3 O3_3 90.2(17) . . . . ?
Gd3 O4_3 C12_3 C7_3 -91.7(15) . . . . ?
Gd3 O3_4 C12_4 O4_4 11(2) 4_665 . . . ?
Gd3 O3_4 C12_4 C7_4 -174.0(9) 4_665 . . . ?
Gd3 O4_5 C12_5 O3_5 -9(4) 2_665 . . . ?
Gd3 O4_5 C12_5 C7_5 169(2) 2_665 . . . ?
Gd3 O1_6 C1_6 O2_6 -105(2) . . . . ?
Gd3 O1_6 C1_6 C2_6 76(2) . . . . ?
Gd3 O1_9 C1_9 N1_9 -160.7(9) . . . . ?
Gd4 O4_1 C12_1 O3_1 -56(2) 4_665 . . . ?
Gd4 O4_1 C12_1 C7_1 124.8(13) 4_665 . . . ?
Gd4 O3_2 C12_2 O4_2 -63(4) 3_465 . . . ?
Gd4 O3_2 C12_2 C7_2 117(3) 3_465 . . . ?
Gd4 O3_3 C12_3 O4_3 -65.5(18) . . . . ?
Gd4 O3_3 C12_3 C7_3 116.4(12) . . . . ?
Gd4 O4_4 C12_4 O3_4 -90(2) 4_665 . . . ?
Gd4 O4_4 C12_4 C7_4 94(2) 4_665 . . . ?
Gd4 O3_5 C12_5 O4_5 47(2) 4_655 . . . ?
Gd4 O3_5 C12_5 C7_5 -130.6(12) 4_655 . . . ?
Gd4 O2_6 C1_6 O1_6 10(2) . . . . ?
Gd4 O2_6 C1_6 C2_6 -171.3(9) . . . . ?
Gd4 O1_10 C1_10 N1_10 -129(2) . . . . ?
N37 C8 O1_10 Gd4 152(4) . . . . ?
O1_1 C1_1 C2_1 C3_1 157.1(12) . . . . ?
O1_1 C1_1 C2_1 C11_1 -23.4(18) . . . . ?
O2_1 C1_1 C2_1 C3_1 -24.5(18) . . . . ?
O2_1 C1_1 C2_1 C11_1 154.9(12) . . . . ?
C1_1 C2_1 C3_1 C4_1 178.7(13) . . . . ?
C1_1 C2_1 C11_1 C10_1 -178.7(12) . . . . ?
C2_1 C3_1 C4_1 C5_1 0(2) . . . . ?
C3_1 C2_1 C11_1 C10_1 1(2) . . . . ?
C3_1 C4_1 C5_1 C6_1 -180.0(13) . . . . ?
C3_1 C4_1 C5_1 C10_1 1(2) . . . . ?
C4_1 C5_1 C6_1 C7_1 -177.2(13) . . . . ?
C4_1 C5_1 C10_1 C9_1 178.8(13) . . . . ?
C4_1 C5_1 C10_1 C11_1 -1(2) . . . . ?
C5_1 C6_1 C7_1 C8_1 -2(2) . . . . ?
C5_1 C6_1 C7_1 C12_1 176.0(12) . . . . ?
C5_1 C10_1 C11_1 C2_1 0.2(19) . . . . ?
C6_1 C5_1 C10_1 C9_1 0(2) . . . . ?
C6_1 C5_1 C10_1 C11_1 180.0(12) . . . . ?
C6_1 C7_1 C8_1 C9_1 0(2) . . . . ?
C6_1 C7_1 C12_1 O3_1 30.0(19) . . . . ?
C6_1 C7_1 C12_1 O4_1 -150.2(12) . . . . ?
C7_1 C8_1 C9_1 C10_1 1(2) . . . . ?
C8_1 C7_1 C12_1 O3_1 -152.2(13) . . . . ?
C8_1 C7_1 C12_1 O4_1 27.6(19) . . . . ?
C8_1 C9_1 C10_1 C5_1 -1(2) . . . . ?
C8_1 C9_1 C10_1 C11_1 178.5(13) . . . . ?
C9_1 C10_1 C11_1 C2_1 -179.7(13) . . . . ?
C10_1 C5_1 C6_1 C7_1 2(2) . . . . ?
C11_1 C2_1 C3_1 C4_1 -1(2) . . . . ?
C12_1 C7_1 C8_1 C9_1 -177.5(13) . . . . ?
O1_2 C1_2 C2_2 C3_2 -166.6(13) . . . . ?
O1_2 C1_2 C2_2 C11_2 13.1(18) . . . . ?
O2_2 C1_2 C2_2 C3_2 14.7(19) . . . . ?
O2_2 C1_2 C2_2 C11_2 -165.6(12) . . . . ?
C1_2 C2_2 C3_2 C4_2 179.7(12) . . . . ?
C1_2 C2_2 C11_2 C10_2 -178.4(12) . . . . ?
C2_2 C3_2 C4_2 C5_2 -178.9(13) . . . . ?
C2_2 C3_2 C4_2 C9_2 0(2) . . . . ?
C3_2 C2_2 C11_2 C10_2 1(2) . . . . ?
C3_2 C4_2 C5_2 C6_2 -179.7(14) . . . . ?
C3_2 C4_2 C9_2 C8_2 -178.9(12) . . . . ?
C3_2 C4_2 C9_2 C10_2 -1.8(19) . . . . ?
C4_2 C5_2 C6_2 C7_2 -1(2) . . . . ?
C4_2 C9_2 C10_2 C11_2 3.0(19) . . . . ?
C5_2 C4_2 C9_2 C8_2 0.3(19) . . . . ?
C5_2 C4_2 C9_2 C10_2 177.4(13) . . . . ?
C5_2 C6_2 C7_2 C8_2 -1(2) . . . . ?
C5_2 C6_2 C7_2 C12_2 -178.9(12) . . . . ?
C6_2 C7_2 C8_2 C9_2 2(2) . . . . ?
C6_2 C7_2 C12_2 O3_2 -15.4(18) . . . . ?
C6_2 C7_2 C12_2 O4_2 164.3(12) . . . . ?
C7_2 C8_2 C9_2 C4_2 -2.1(19) . . . . ?
C7_2 C8_2 C9_2 C10_2 -179.1(13) . . . . ?
C8_2 C7_2 C12_2 O3_2 166.7(12) . . . . ?
C8_2 C7_2 C12_2 O4_2 -13.6(19) . . . . ?
C8_2 C9_2 C10_2 C11_2 -180.0(12) . . . . ?
C9_2 C4_2 C5_2 C6_2 1(2) . . . . ?
C9_2 C10_2 C11_2 C2_2 -3(2) . . . . ?
C11_2 C2_2 C3_2 C4_2 0(2) . . . . ?
C12_2 C7_2 C8_2 C9_2 -179.6(12) . . . . ?
O1_3 C1_3 C2_3 C3_3 -164.8(13) . . . . ?
O1_3 C1_3 C2_3 C11_3 13.7(19) . . . . ?
O2_3 C1_3 C2_3 C3_3 15.5(18) . . . . ?
O2_3 C1_3 C2_3 C11_3 -166.0(12) . . . . ?
C1_3 C2_3 C3_3 C4_3 -179.9(13) . . . . ?
C1_3 C2_3 C11_3 C10_3 179.7(12) . . . . ?
C2_3 C3_3 C4_3 C5_3 -1(2) . . . . ?
C3_3 C2_3 C11_3 C10_3 -2(2) . . . . ?
C3_3 C4_3 C5_3 C6_3 178.1(14) . . . . ?
C3_3 C4_3 C5_3 C10_3 0(2) . . . . ?
C4_3 C5_3 C6_3 C7_3 -179.7(14) . . . . ?
C4_3 C5_3 C10_3 C9_3 -179.5(13) . . . . ?
C4_3 C5_3 C10_3 C11_3 0(2) . . . . ?
C5_3 C6_3 C7_3 C8_3 -1(2) . . . . ?
C5_3 C6_3 C7_3 C12_3 -178.7(12) . . . . ?
C5_3 C10_3 C11_3 C2_3 1.1(19) . . . . ?
C6_3 C5_3 C10_3 C9_3 2(2) . . . . ?
C6_3 C5_3 C10_3 C11_3 -178.4(12) . . . . ?
C6_3 C7_3 C8_3 C9_3 3(2) . . . . ?
C6_3 C7_3 C12_3 O3_3 -18.4(19) . . . . ?
C6_3 C7_3 C12_3 O4_3 163.4(13) . . . . ?
C7_3 C8_3 C9_3 C10_3 -2(2) . . . . ?
C8_3 C7_3 C12_3 O3_3 164.0(12) . . . . ?
C8_3 C7_3 C12_3 O4_3 -14.2(19) . . . . ?
C8_3 C9_3 C10_3 C5_3 0(2) . . . . ?
C8_3 C9_3 C10_3 C11_3 -179.8(13) . . . . ?
C9_3 C10_3 C11_3 C2_3 -179.5(13) . . . . ?
C10_3 C5_3 C6_3 C7_3 -1(2) . . . . ?
C11_3 C2_3 C3_3 C4_3 2(2) . . . . ?
C12_3 C7_3 C8_3 C9_3 -179.5(12) . . . . ?
O1_4 C1_4 C2_4 C3_4 -25.8(19) . . . . ?
O1_4 C1_4 C2_4 C11_4 154.0(13) . . . . ?
O2_4 C1_4 C2_4 C3_4 154.7(13) . . . . ?
O2_4 C1_4 C2_4 C11_4 -25.5(19) . . . . ?
C1_4 C2_4 C3_4 C4_4 179.8(13) . . . . ?
C1_4 C2_4 C11_4 C10_4 178.2(12) . . . . ?
C2_4 C3_4 C4_4 C5_4 2(2) . . . . ?
C3_4 C2_4 C11_4 C10_4 -2(2) . . . . ?
C3_4 C4_4 C5_4 C6_4 176.7(14) . . . . ?
C3_4 C4_4 C5_4 C10_4 -2(2) . . . . ?
C4_4 C5_4 C6_4 C7_4 -175.7(14) . . . . ?
C4_4 C5_4 C10_4 C9_4 -179.8(14) . . . . ?
C4_4 C5_4 C10_4 C11_4 0(2) . . . . ?
C5_4 C6_4 C7_4 C8_4 -5(2) . . . . ?
C5_4 C6_4 C7_4 C12_4 175.3(13) . . . . ?
C5_4 C10_4 C11_4 C2_4 2(2) . . . . ?
C6_4 C5_4 C10_4 C9_4 2(2) . . . . ?
C6_4 C5_4 C10_4 C11_4 -178.8(13) . . . . ?
C6_4 C7_4 C8_4 C9_4 2(2) . . . . ?
C6_4 C7_4 C12_4 O3_4 -161.6(13) . . . . ?
C6_4 C7_4 C12_4 O4_4 14(2) . . . . ?
C7_4 C8_4 C9_4 C10_4 3(2) . . . . ?
C8_4 C7_4 C12_4 O3_4 18(2) . . . . ?
C8_4 C7_4 C12_4 O4_4 -166.1(13) . . . . ?
C8_4 C9_4 C10_4 C5_4 -5(2) . . . . ?
C8_4 C9_4 C10_4 C11_4 175.9(14) . . . . ?
C9_4 C10_4 C11_4 C2_4 -178.4(14) . . . . ?
C10_4 C5_4 C6_4 C7_4 3(2) . . . . ?
C11_4 C2_4 C3_4 C4_4 0(2) . . . . ?
C12_4 C7_4 C8_4 C9_4 -178.1(13) . . . . ?
O1_5 C1_5 C2_5 C3_5 10.0(19) . . . . ?
O1_5 C1_5 C2_5 C11_5 -168.5(13) . . . . ?
O2_5 C1_5 C2_5 C3_5 -170.2(13) . . . . ?
O2_5 C1_5 C2_5 C11_5 11.2(19) . . . . ?
C1_5 C2_5 C3_5 C4_5 179.5(12) . . . . ?
C1_5 C2_5 C11_5 C10_5 178.0(14) . . . . ?
C2_5 C3_5 C4_5 C5_5 -178.5(13) . . . . ?
C2_5 C3_5 C4_5 C9_5 4(2) . . . . ?
C3_5 C2_5 C11_5 C10_5 -1(2) . . . . ?
C3_5 C4_5 C5_5 C6_5 -179.0(14) . . . . ?
C3_5 C4_5 C9_5 C8_5 -179.1(13) . . . . ?
C3_5 C4_5 C9_5 C10_5 -3(2) . . . . ?
C4_5 C5_5 C6_5 C7_5 -1(2) . . . . ?
C4_5 C9_5 C10_5 C11_5 1(2) . . . . ?
C5_5 C4_5 C9_5 C8_5 3(2) . . . . ?
C5_5 C4_5 C9_5 C10_5 179.2(14) . . . . ?
C5_5 C6_5 C7_5 C8_5 1(2) . . . . ?
C5_5 C6_5 C7_5 C12_5 -176.0(13) . . . . ?
C6_5 C7_5 C8_5 C9_5 1(2) . . . . ?
C6_5 C7_5 C12_5 O3_5 170.9(13) . . . . ?
C6_5 C7_5 C12_5 O4_5 -7(2) . . . . ?
C7_5 C8_5 C9_5 C4_5 -3(2) . . . . ?
C7_5 C8_5 C9_5 C10_5 -178.9(14) . . . . ?
C8_5 C7_5 C12_5 O3_5 -6(2) . . . . ?
C8_5 C7_5 C12_5 O4_5 175.9(13) . . . . ?
C8_5 C9_5 C10_5 C11_5 176.5(15) . . . . ?
C9_5 C4_5 C5_5 C6_5 -1(2) . . . . ?
C9_5 C10_5 C11_5 C2_5 1(3) . . . . ?
C11_5 C2_5 C3_5 C4_5 -2(2) . . . . ?
C12_5 C7_5 C8_5 C9_5 177.9(13) . . . . ?
O1_6 C1_6 C2_6 C3_6 -164.3(13) . . . . ?
O1_6 C1_6 C2_6 C11_6 17(2) . . . . ?
O2_6 C1_6 C2_6 C3_6 17(2) . . . . ?
O2_6 C1_6 C2_6 C11_6 -161.8(14) . . . . ?
C1_6 C2_6 C3_6 C4_6 -178.9(13) . . . . ?
C1_6 C2_6 C11_6 C10_6 178.3(12) . . . . ?
C2_6 C3_6 C4_6 C5_6 0(2) . . . . ?
C3_6 C2_6 C11_6 C10_6 0(2) . . . . ?
C3_6 C4_6 C5_6 C6_6 -178.8(13) . . . . ?
C3_6 C4_6 C5_6 C10_6 0(2) . . . . ?
C4_6 C5_6 C6_6 C7_6 177.5(14) . . . . ?
C4_6 C5_6 C10_6 C9_6 -177.3(13) . . . . ?
C4_6 C5_6 C10_6 C11_6 -0.6(18) . . . . ?
C5_6 C6_6 C7_6 C8_6 0(2) . . . . ?
C5_6 C6_6 C7_6 C12_6 -176.6(12) . . . . ?
C5_6 C10_6 C11_6 C2_6 0.8(19) . . . . ?
C6_6 C5_6 C10_6 C9_6 1.7(18) . . . . ?
C6_6 C5_6 C10_6 C11_6 178.3(13) . . . . ?
C6_6 C7_6 C8_6 C9_6 1(2) . . . . ?
C6_6 C7_6 C12_6 O3_6 157.6(14) . . . . ?
C6_6 C7_6 C12_6 O4_6 -23(2) . . . . ?
C7_6 C8_6 C9_6 C10_6 -1(2) . . . . ?
C8_6 C7_6 C12_6 O3_6 -19(2) . . . . ?
C8_6 C7_6 C12_6 O4_6 160.2(13) . . . . ?
C8_6 C9_6 C10_6 C5_6 -0.5(19) . . . . ?
C8_6 C9_6 C10_6 C11_6 -177.1(13) . . . . ?
C9_6 C10_6 C11_6 C2_6 177.4(13) . . . . ?
C10_6 C5_6 C6_6 C7_6 -1(2) . . . . ?
C11_6 C2_6 C3_6 C4_6 0(2) . . . . ?
C12_6 C7_6 C8_6 C9_6 178.0(13) . . . . ?
C2_7 N1_7 C1_7 O1_7 3(2) . . . . ?
C3_7 N1_7 C1_7 O1_7 179.4(14) . . . . ?
C2_8 N1_8 C1_8 O1_8 -177.7(13) . . . . ?
C3_8 N1_8 C1_8 O1_8 1(2) . . . . ?
C2_9 N1_9 C1_9 O1_9 1(2) . . . . ?
C3_9 N1_9 C1_9 O1_9 178.6(13) . . . . ?
O1_10 C8 N37 C25 -21(9) . . . . ?
O1_10 C8 N37 C60 177(5) . . . . ?
C2_10 N1_10 C1_10 O1_10 -1(4) . . . . ?
C3_10 N1_10 C1_10 O1_10 -178.6(19) . . . . ?

loop_
_twin_individual_id
_twin_individual_mass_fraction_refined
1 0.539(17)
2 0.461(17)
